data_7059504
loop_
_publ_author_name
'Yan, Jian-Feng'
'Zhu, Gai-Ge'
'Yuan, Ye'
'Lin, Cai-Xia'
'Huang, Shu-Ping'
'Yuan, Yao-Feng'

_publ_section_title
;
 Carborane bridged ferrocenyl conjugated molecules: synthesis, structure,
 electrochemistry and photophysical properties
;
_journal_issue 18
_journal_name_full 'New Journal of Chemistry'
_journal_page_first 7569
_journal_page_last 7576
_journal_paper_doi 10.1039/D0NJ00826E
_journal_volume 44
_journal_year 2020
_chemical_formula_moiety 'C30 H42 B20 Fe2'
_chemical_formula_sum 'C30 H42 B20 Fe2'
_chemical_formula_weight 730.54
_space_group_crystal_system monoclinic
_space_group_IT_number 14
_space_group_name_Hall '-P 2yn'
_space_group_name_H-M_alt 'P 1 21/n 1'
_atom_sites_solution_hydrogens geom
_atom_sites_solution_primary dual
_audit_creation_date 2020-03-26
_audit_creation_method
;
Olex2 1.3
(compiled 2020.02.04 svn.rd84adfe8 for OlexSys, GUI svn.r6032)
;
_audit_update_record
;
2020-04-07 deposited with the CCDC.	2020-04-16 downloaded from the CCDC.
;
_cell_angle_alpha 90
_cell_angle_beta 113.026(3)
_cell_angle_gamma 90
_cell_formula_units_Z 4
_cell_length_a 18.490(3)
_cell_length_b 10.602(2)
_cell_length_c 20.795(4)
_cell_measurement_reflns_used 2996
_cell_measurement_temperature 296.15
_cell_measurement_theta_max 24.833
_cell_measurement_theta_min 2.505
_cell_volume 3751.7(12)
_computing_cell_refinement 'SAINT v8.34A (Bruker, 2013)'
_computing_data_reduction 'SAINT v8.34A (Bruker, 2013)'
_computing_molecular_graphics 'Olex2 1.3 (Dolomanov et al., 2009)'
_computing_publication_material 'Olex2 1.3 (Dolomanov et al., 2009)'
_computing_structure_refinement 'SHELXL 2018/3 (Sheldrick, 2015)'
_computing_structure_solution 'SHELXT 2018/2 (Sheldrick, 2018)'
_diffrn_ambient_temperature 296.15
_diffrn_detector 'Bruker APEX2 area detector'
_diffrn_detector_area_resol_mean 7.9
_diffrn_detector_type 'CCD area detector'
_diffrn_measured_fraction_theta_full 0.968
_diffrn_measured_fraction_theta_max 0.968
_diffrn_measurement_device 'three-circle diffractometer'
_diffrn_measurement_device_type 'Bruker APEX-II CCD'
_diffrn_measurement_method '\f and \w scans'
_diffrn_radiation_monochromator 'mirror optics'
_diffrn_radiation_probe x-ray
_diffrn_radiation_type MoK\a
_diffrn_radiation_wavelength 0.71073
_diffrn_reflns_av_R_equivalents 0.0253
_diffrn_reflns_av_unetI/netI 0.0490
_diffrn_reflns_Laue_measured_fraction_full 0.968
_diffrn_reflns_Laue_measured_fraction_max 0.968
_diffrn_reflns_limit_h_max 21
_diffrn_reflns_limit_h_min -18
_diffrn_reflns_limit_k_max 5
_diffrn_reflns_limit_k_min -12
_diffrn_reflns_limit_l_max 21
_diffrn_reflns_limit_l_min -24
_diffrn_reflns_number 11390
_diffrn_reflns_point_group_measured_fraction_full 0.968
_diffrn_reflns_point_group_measured_fraction_max 0.968
_diffrn_reflns_theta_full 24.930
_diffrn_reflns_theta_max 24.930
_diffrn_reflns_theta_min 1.887
_diffrn_source 'microfocus sealed X-ray tube'
_diffrn_source_current 30.0
_diffrn_source_power 1.5
_diffrn_source_type 'Incoatec I\ms'
_diffrn_source_voltage 50.0
_diffrn_standards_number 0
_exptl_absorpt_coefficient_mu 0.798
_exptl_absorpt_correction_T_max 0.887
_exptl_absorpt_correction_T_min 0.866
_exptl_absorpt_correction_type multi-scan
_exptl_absorpt_process_details 'SADABS 2014/5'
_exptl_crystal_colour 'clear light yellow'
_exptl_crystal_colour_lustre clear
_exptl_crystal_colour_modifier light
_exptl_crystal_colour_primary yellow
_exptl_crystal_density_diffrn 1.293
_exptl_crystal_description needle
_exptl_crystal_F_000 1496
_exptl_crystal_size_max 0.3
_exptl_crystal_size_mid 0.15
_exptl_crystal_size_min 0.15
_refine_diff_density_max 0.332
_refine_diff_density_min -0.232
_refine_diff_density_rms 0.050
_refine_ls_extinction_method none
_refine_ls_goodness_of_fit_ref 1.010
_refine_ls_hydrogen_treatment constr
_refine_ls_matrix_type full
_refine_ls_number_parameters 469
_refine_ls_number_reflns 6558
_refine_ls_number_restraints 2
_refine_ls_restrained_S_all 1.011
_refine_ls_R_factor_all 0.0719
_refine_ls_R_factor_gt 0.0447
_refine_ls_shift/su_max 0.001
_refine_ls_shift/su_mean 0.000
_refine_ls_structure_factor_coef Fsqd
_refine_ls_weighting_details 'w=1/[\s^2^(Fo^2^)+(0.0597P)^2^+1.2777P] where P=(Fo^2^+2Fc^2^)/3'
_refine_ls_weighting_scheme calc
_refine_ls_wR_factor_gt 0.1115
_refine_ls_wR_factor_ref 0.1266
_reflns_Friedel_coverage 0.000
_reflns_number_gt 4467
_reflns_number_total 6558
_reflns_threshold_expression 'I > 2\s(I)'
_cod_data_source_file d0nj00826e2.cif
_cod_data_source_block 1554047
_cod_depositor_comments
;Adding full bibliography for 7059501--7059504.cif.

 Adding full bibliography for 7059501--7059504.cif.
;
_cod_original_sg_symbol_H-M 'P 21/n'
_cod_database_code 7059504
_shelx_shelxl_version_number 2018/3
_shelx_space_group_comment
;
The symmetry employed for this shelxl refinement is uniquely defined
by the following loop, which should always be used as a source of
symmetry information in preference to the above space-group names.
They are only intended as comments.
;
_shelx_estimated_absorpt_t_max 0.890
_shelx_estimated_absorpt_t_min 0.796
_olex2_refinement_description
;
1. Fixed Uiso
 At 1.2 times of:
  All B(H) groups, All C(H) groups
2. Rigid bond restraints
 C27, C28
 with sigma for 1-2 distances of 0.01 and sigma for 1-3 distances of 0.01
 C30, C28
 with sigma for 1-2 distances of 0.01 and sigma for 1-3 distances of 0.01
3.a Aromatic/amide H refined with riding coordinates:
 C9(H9), C10(H10), C11(H11), C12(H12), C13(H13), C14(H14), C15(H15), C16(H16),
 C17(H17), C18(H18), C19(H19), C20(H20), C21(H21), C22(H22), C23(H23), C24(H24),
  C25(H25), C26(H26), C27(H27), C28(H28), C29(H29), C30(H30)
3.b Boron cage BH refined with riding coordinates:
 B1(H1), B2(H2), B3(H3), B4(H4), B5(H5), B6(H6), B7(H7), B8(H8), B9(H9A),
 B10(H10A), B11(H11A), B12(H12A), B13(H13A), B14(H14A), B15(H15A), B16(H16A),
 B17(H17A), B18(H18A), B19(H19A), B20(H20A)
;
_olex2_submission_special_instructions 'No special instructions were received'

loop_
_space_group_symop_operation_xyz
'x, y, z'
'-x+1/2, y+1/2, -z+1/2'
'-x, -y, -z'
'x-1/2, -y-1/2, z-1/2'

loop_
_atom_site_label
_atom_site_type_symbol
_atom_site_fract_x
_atom_site_fract_y
_atom_site_fract_z
_atom_site_U_iso_or_equiv
_atom_site_adp_type
_atom_site_occupancy
_atom_site_site_symmetry_order
_atom_site_calc_flag
_atom_site_refinement_flags_posn
_atom_site_refinement_flags_adp
_atom_site_refinement_flags_occupancy
_atom_site_disorder_assembly
_atom_site_disorder_group
Fe1 Fe 0.28095(3) 0.62728(5) 0.48596(2) 0.04788(16) Uani 1 1 d . . . . .
Fe2 Fe 0.50037(3) 0.35917(5) 0.85199(2) 0.04967(16) Uani 1 1 d . . . . .
C1 C 0.45942(16) 0.2193(3) 0.77992(14) 0.0391(7) Uani 1 1 d . . . . .
C2 C 0.30354(17) 0.4427(3) 0.47558(14) 0.0391(7) Uani 1 1 d . . . . .
C3 C 0.38450(15) 0.0670(3) 0.64286(14) 0.0354(6) Uani 1 1 d . . . . .
C4 C 0.32465(16) 0.3760(3) 0.42273(14) 0.0350(6) Uani 1 1 d . . . . .
C5 C 0.36589(16) 0.1704(3) 0.51263(14) 0.0370(7) Uani 1 1 d . . . . .
C6 C 0.43125(16) 0.0918(3) 0.78700(13) 0.0364(7) Uani 1 1 d . . . . .
C7 C 0.35660(16) 0.2217(3) 0.44238(14) 0.0378(7) Uani 1 1 d . . . . .
C8 C 0.39190(16) 0.0050(3) 0.71027(14) 0.0388(7) Uani 1 1 d . . . . .
C9 C 0.31159(17) 0.1065(3) 0.59553(15) 0.0472(8) Uani 1 1 d . . . . .
H9 H 0.268027 0.099240 0.607137 0.057 Uiso 1 1 calc R U . . .
C10 C 0.43861(18) 0.1342(3) 0.56080(16) 0.0471(8) Uani 1 1 d . . . . .
H10 H 0.482572 0.144998 0.550112 0.057 Uiso 1 1 calc R U . . .
C11 C 0.44783(17) 0.0823(3) 0.62437(16) 0.0463(8) Uani 1 1 d . . . . .
H11 H 0.497522 0.057186 0.655181 0.056 Uiso 1 1 calc R U . . .
C12 C 0.3555(2) 0.4882(3) 0.54166(15) 0.0543(9) Uani 1 1 d . . . . .
H12 H 0.410090 0.489377 0.558309 0.065 Uiso 1 1 calc R U . . .
C13 C 0.53875(19) 0.2509(4) 0.79053(17) 0.0529(9) Uani 1 1 d . . . . .
H13 H 0.581317 0.195883 0.805727 0.063 Uiso 1 1 calc R U . . .
C14 C 0.30255(17) 0.1561(3) 0.53179(16) 0.0489(8) Uani 1 1 d . . . . .
H14 H 0.252791 0.180520 0.500821 0.059 Uiso 1 1 calc R U . . .
C15 C 0.4140(2) 0.3308(4) 0.75633(17) 0.0615(10) Uani 1 1 d . . . . .
H15 H 0.360342 0.338828 0.745059 0.074 Uiso 1 1 calc R U . . .
C16 C 0.4980(2) 0.3080(4) 0.94605(17) 0.0632(10) Uani 1 1 d . . . . .
H16 H 0.481127 0.231118 0.956717 0.076 Uiso 1 1 calc R U . . .
C17 C 0.3096(3) 0.5313(4) 0.57741(18) 0.0763(13) Uani 1 1 d . . . . .
H17 H 0.328778 0.566592 0.621894 0.092 Uiso 1 1 calc R U . . .
C18 C 0.2256(2) 0.4576(3) 0.47213(19) 0.0589(9) Uani 1 1 d . . . . .
H18 H 0.179576 0.435241 0.434859 0.071 Uiso 1 1 calc R U . . .
B1 B 0.4212(2) 0.3380(4) 0.44181(18) 0.0412(8) Uani 1 1 d . . . . .
H1 H 0.469631 0.371023 0.489389 0.049 Uiso 1 1 calc R U . . .
C19 C 0.5728(2) 0.3347(5) 0.95445(18) 0.0710(11) Uani 1 1 d . . . . .
H19 H 0.615066 0.279150 0.971194 0.085 Uiso 1 1 calc R U . . .
C20 C 0.5413(3) 0.3775(4) 0.7743(2) 0.0722(12) Uani 1 1 d . . . . .
H20 H 0.585779 0.421724 0.776941 0.087 Uiso 1 1 calc R U . . .
B2 B 0.2694(2) 0.3881(4) 0.33511(17) 0.0447(9) Uani 1 1 d . . . . .
H2 H 0.219582 0.453427 0.312763 0.054 Uiso 1 1 calc R U . . .
B3 B 0.2634(2) 0.2505(4) 0.38120(17) 0.0421(8) Uani 1 1 d . . . . .
H3 H 0.209774 0.226971 0.389588 0.051 Uiso 1 1 calc R U . . .
C21 C 0.4652(3) 0.4271(4) 0.75314(18) 0.0783(13) Uani 1 1 d . . . . .
H21 H 0.450801 0.509882 0.739282 0.094 Uiso 1 1 calc R U . . .
B4 B 0.3688(2) 0.4419(4) 0.37218(18) 0.0466(9) Uani 1 1 d . . . . .
H4 H 0.383888 0.542464 0.373483 0.056 Uiso 1 1 calc R U . . .
B5 B 0.33106(19) 0.0630(4) 0.74914(18) 0.0441(9) Uani 1 1 d . . . . .
H5 H 0.287205 0.137540 0.725871 0.053 Uiso 1 1 calc R U . . .
C22 C 0.2309(3) 0.5125(4) 0.5354(2) 0.0785(13) Uani 1 1 d . . . . .
H22 H 0.188685 0.532779 0.547127 0.094 Uiso 1 1 calc R U . . .
B6 B 0.3235(2) 0.1310(4) 0.36838(19) 0.0527(10) Uani 1 1 d . . . . .
H6 H 0.308945 0.030272 0.367426 0.063 Uiso 1 1 calc R U . . .
B7 B 0.4294(2) 0.3232(4) 0.3601(2) 0.0546(10) Uani 1 1 d . . . . .
H7 H 0.484121 0.346718 0.353724 0.066 Uiso 1 1 calc R U . . .
B8 B 0.4833(2) -0.0314(4) 0.77156(19) 0.0456(9) Uani 1 1 d . . . . .
H8 H 0.537707 -0.017366 0.762749 0.055 Uiso 1 1 calc R U . . .
B9 B 0.3844(2) 0.0512(5) 0.84079(19) 0.0533(11) Uani 1 1 d . . . . .
H9A H 0.373960 0.116879 0.877239 0.064 Uiso 1 1 calc R U . . .
B10 B 0.3353(2) 0.3533(4) 0.29327(19) 0.0549(10) Uani 1 1 d . . . . .
H10A H 0.328341 0.396087 0.243002 0.066 Uiso 1 1 calc R U . . .
B11 B 0.3199(2) -0.0917(4) 0.7132(2) 0.0526(10) Uani 1 1 d . . . . .
H11A H 0.267703 -0.118234 0.666876 0.063 Uiso 1 1 calc R U . . .
C23 C 0.2747(3) 0.7335(4) 0.4025(2) 0.0800(13) Uani 1 1 d . . . . .
H23 H 0.273430 0.702854 0.360130 0.096 Uiso 1 1 calc R U . . .
B12 B 0.4219(2) 0.1859(4) 0.4060(2) 0.0511(10) Uani 1 1 d . . . . .
H12A H 0.471382 0.120361 0.429484 0.061 Uiso 1 1 calc R U . . .
B13 B 0.2699(2) 0.2355(4) 0.29938(18) 0.0547(10) Uani 1 1 d . . . . .
H13A H 0.220054 0.201937 0.253013 0.066 Uiso 1 1 calc R U . . .
B14 B 0.4138(2) -0.1504(4) 0.7267(2) 0.0587(11) Uani 1 1 d . . . . .
H14A H 0.423071 -0.215566 0.689449 0.070 Uiso 1 1 calc R U . . .
B15 B 0.4798(2) -0.0076(4) 0.85469(19) 0.0522(10) Uani 1 1 d . . . . .
H15A H 0.532027 0.020021 0.900606 0.063 Uiso 1 1 calc R U . . .
B16 B 0.3156(2) -0.0669(5) 0.7959(2) 0.0598(12) Uani 1 1 d . . . . .
H16A H 0.260445 -0.078420 0.803691 0.072 Uiso 1 1 calc R U . . .
C24 C 0.5761(4) 0.4552(6) 0.9345(2) 0.1056(19) Uani 1 1 d . . . . .
H24 H 0.620889 0.496364 0.935457 0.127 Uiso 1 1 calc R U . . .
B17 B 0.3682(3) 0.1967(5) 0.3141(2) 0.0600(11) Uani 1 1 d . . . . .
H17A H 0.382814 0.138256 0.277189 0.072 Uiso 1 1 calc R U . . .
B18 B 0.4084(2) -0.1101(5) 0.8613(2) 0.0653(12) Uani 1 1 d . . . . .
H18A H 0.414307 -0.150132 0.911939 0.078 Uiso 1 1 calc R U . . .
B19 B 0.4690(3) -0.1603(4) 0.8182(2) 0.0671(13) Uani 1 1 d . . . . .
H19A H 0.514489 -0.232811 0.840561 0.081 Uiso 1 1 calc R U . . .
C25 C 0.4505(3) 0.4115(7) 0.9194(2) 0.1022(18) Uani 1 1 d . . . . .
H25 H 0.396801 0.417245 0.908350 0.123 Uiso 1 1 calc R U . . .
B20 B 0.3670(3) -0.1985(5) 0.7826(2) 0.0694(13) Uani 1 1 d . . . . .
H20A H 0.345729 -0.295502 0.782144 0.083 Uiso 1 1 calc R U . . .
C26 C 0.5006(5) 0.5080(5) 0.9122(3) 0.128(3) Uani 1 1 d . . . . .
H26 H 0.486125 0.589638 0.895891 0.154 Uiso 1 1 calc R U . . .
C27 C 0.2106(3) 0.7545(5) 0.4179(3) 0.1043(17) Uani 1 1 d . U . . .
H27 H 0.158382 0.740522 0.388488 0.125 Uiso 1 1 calc R U . . .
C28 C 0.2385(5) 0.8019(6) 0.4874(4) 0.139(3) Uani 1 1 d . U . . .
H28 H 0.208978 0.824874 0.512884 0.167 Uiso 1 1 calc R U . . .
C29 C 0.3402(3) 0.7639(5) 0.4581(3) 0.1036(17) Uani 1 1 d . . . . .
H29 H 0.391634 0.757074 0.461296 0.124 Uiso 1 1 calc R U . . .
C30 C 0.3174(5) 0.8060(5) 0.5081(3) 0.133(3) Uani 1 1 d . U . . .
H30 H 0.351734 0.834478 0.551707 0.159 Uiso 1 1 calc R U . . .

loop_
_atom_site_aniso_label
_atom_site_aniso_U_11
_atom_site_aniso_U_22
_atom_site_aniso_U_33
_atom_site_aniso_U_23
_atom_site_aniso_U_13
_atom_site_aniso_U_12
Fe1 0.0594(3) 0.0437(3) 0.0361(2) -0.0038(2) 0.0138(2) 0.0152(2)
Fe2 0.0598(3) 0.0413(3) 0.0429(3) -0.0012(2) 0.0147(2) -0.0033(2)
C1 0.0378(16) 0.0445(18) 0.0311(14) 0.0007(14) 0.0094(12) -0.0020(15)
C2 0.0480(17) 0.0363(17) 0.0381(15) 0.0008(14) 0.0223(14) 0.0057(15)
C3 0.0337(15) 0.0351(16) 0.0365(14) -0.0038(13) 0.0127(12) 0.0001(14)
C4 0.0361(15) 0.0342(16) 0.0352(14) -0.0024(13) 0.0145(12) -0.0013(14)
C5 0.0388(16) 0.0332(16) 0.0389(15) -0.0053(13) 0.0150(13) 0.0005(14)
C6 0.0305(14) 0.0448(17) 0.0329(14) 0.0033(14) 0.0112(12) -0.0011(14)
C7 0.0382(16) 0.0358(17) 0.0417(16) -0.0056(14) 0.0182(13) 0.0016(15)
C8 0.0327(15) 0.0397(17) 0.0423(16) 0.0000(14) 0.0127(13) 0.0010(14)
C9 0.0310(15) 0.067(2) 0.0454(17) 0.0055(17) 0.0171(13) 0.0012(16)
C10 0.0363(16) 0.058(2) 0.0510(18) 0.0047(17) 0.0211(14) 0.0049(16)
C11 0.0298(15) 0.058(2) 0.0499(17) 0.0080(17) 0.0142(13) 0.0094(16)
C12 0.067(2) 0.050(2) 0.0372(16) -0.0010(16) 0.0109(16) 0.0190(19)
C13 0.0491(19) 0.057(2) 0.058(2) -0.0108(18) 0.0272(16) -0.0170(18)
C14 0.0314(15) 0.067(2) 0.0433(17) 0.0070(17) 0.0096(13) 0.0032(16)
C15 0.058(2) 0.059(2) 0.0504(19) 0.0098(18) 0.0027(17) 0.006(2)
C16 0.078(3) 0.070(3) 0.0422(18) -0.0095(19) 0.0242(18) -0.014(2)
C17 0.128(4) 0.067(3) 0.0386(18) 0.0026(19) 0.037(2) 0.029(3)
C18 0.059(2) 0.059(2) 0.072(2) -0.0082(19) 0.0401(19) 0.000(2)
B1 0.0346(18) 0.046(2) 0.0468(19) -0.0071(17) 0.0203(15) -0.0008(17)
C19 0.074(3) 0.080(3) 0.050(2) -0.006(2) 0.0135(19) -0.012(2)
C20 0.082(3) 0.075(3) 0.064(2) -0.002(2) 0.033(2) -0.035(3)
B2 0.046(2) 0.053(2) 0.0334(17) 0.0008(17) 0.0133(15) -0.0012(19)
B3 0.0404(19) 0.046(2) 0.0355(17) -0.0046(16) 0.0100(15) -0.0017(18)
C21 0.115(4) 0.049(2) 0.051(2) 0.0156(19) 0.010(2) -0.017(3)
B4 0.055(2) 0.046(2) 0.047(2) 0.0000(18) 0.0283(18) -0.007(2)
B5 0.0273(16) 0.063(3) 0.0436(18) -0.0008(19) 0.0155(14) -0.0050(18)
C22 0.111(4) 0.073(3) 0.085(3) 0.001(2) 0.075(3) 0.017(3)
B6 0.068(3) 0.047(2) 0.046(2) -0.0142(19) 0.0256(19) -0.002(2)
B7 0.054(2) 0.064(3) 0.058(2) -0.004(2) 0.034(2) 0.002(2)
B8 0.0352(19) 0.046(2) 0.054(2) 0.0057(18) 0.0153(16) 0.0087(18)
B9 0.044(2) 0.078(3) 0.0411(19) 0.007(2) 0.0206(16) -0.012(2)
B10 0.068(3) 0.062(3) 0.044(2) -0.002(2) 0.0315(19) -0.001(2)
B11 0.042(2) 0.054(2) 0.056(2) 0.001(2) 0.0131(17) -0.015(2)
C23 0.128(4) 0.053(2) 0.057(2) 0.014(2) 0.033(3) 0.024(3)
B12 0.052(2) 0.054(2) 0.056(2) -0.009(2) 0.0312(19) 0.006(2)
B13 0.069(3) 0.059(3) 0.0372(19) -0.0147(19) 0.0213(18) -0.013(2)
B14 0.063(3) 0.037(2) 0.074(3) 0.003(2) 0.024(2) 0.002(2)
B15 0.043(2) 0.065(3) 0.044(2) 0.019(2) 0.0122(17) 0.000(2)
B16 0.046(2) 0.080(3) 0.055(2) 0.008(2) 0.0217(18) -0.017(2)
C24 0.151(5) 0.088(4) 0.065(3) -0.030(3) 0.029(3) -0.062(4)
B17 0.074(3) 0.064(3) 0.054(2) -0.016(2) 0.037(2) 0.003(2)
B18 0.060(3) 0.077(3) 0.052(2) 0.022(2) 0.015(2) -0.015(3)
B19 0.060(3) 0.052(3) 0.079(3) 0.030(2) 0.016(2) 0.006(2)
C25 0.109(4) 0.135(5) 0.067(3) -0.005(3) 0.038(3) 0.053(4)
B20 0.065(3) 0.057(3) 0.075(3) 0.012(2) 0.016(2) -0.021(3)
C26 0.266(9) 0.045(3) 0.072(3) 0.002(2) 0.065(5) 0.042(4)
C27 0.075(3) 0.092(4) 0.120(4) 0.047(3) 0.011(3) 0.033(3)
C28 0.235(7) 0.087(4) 0.156(6) 0.054(4) 0.141(6) 0.109(5)
C29 0.090(3) 0.062(3) 0.138(5) 0.030(3) 0.021(4) -0.006(3)
C30 0.246(8) 0.045(3) 0.078(3) -0.022(3) 0.033(5) -0.002(5)

loop_
_atom_type_symbol
_atom_type_description
_atom_type_scat_dispersion_real
_atom_type_scat_dispersion_imag
_atom_type_scat_source
C C 0.0033 0.0016 'International Tables Vol C Tables 4.2.6.8 and 6.1.1.4'
H H 0.0000 0.0000 'International Tables Vol C Tables 4.2.6.8 and 6.1.1.4'
B B 0.0013 0.0007 'International Tables Vol C Tables 4.2.6.8 and 6.1.1.4'
Fe Fe 0.3463 0.8444 'International Tables Vol C Tables 4.2.6.8 and 6.1.1.4'

loop_
_geom_angle_atom_site_label_1
_geom_angle_atom_site_label_2
_geom_angle_atom_site_label_3
_geom_angle
_geom_angle_site_symmetry_1
_geom_angle_site_symmetry_3
_geom_angle_publ_flag
C2 Fe1 C12 40.77(12) . . ?
C2 Fe1 C17 68.18(13) . . ?
C2 Fe1 C18 41.01(12) . . ?
C2 Fe1 C22 68.29(14) . . ?
C2 Fe1 C23 112.84(14) . . ?
C2 Fe1 C29 120.0(2) . . ?
C17 Fe1 C12 40.34(14) . . ?
C18 Fe1 C12 68.43(15) . . ?
C18 Fe1 C17 67.84(17) . . ?
C18 Fe1 C22 40.45(15) . . ?
C18 Fe1 C23 120.74(17) . . ?
C22 Fe1 C12 67.72(17) . . ?
C22 Fe1 C17 39.86(16) . . ?
C22 Fe1 C23 151.3(2) . . ?
C23 Fe1 C12 133.18(18) . . ?
C23 Fe1 C17 168.8(2) . . ?
C27 Fe1 C2 132.2(2) . . ?
C27 Fe1 C12 170.9(2) . . ?
C27 Fe1 C17 148.2(2) . . ?
C27 Fe1 C18 109.93(19) . . ?
C27 Fe1 C22 117.3(2) . . ?
C27 Fe1 C23 39.26(18) . . ?
C27 Fe1 C29 66.1(2) . . ?
C28 Fe1 C2 169.9(3) . . ?
C28 Fe1 C12 146.7(3) . . ?
C28 Fe1 C17 113.9(2) . . ?
C28 Fe1 C18 129.6(3) . . ?
C28 Fe1 C22 106.6(2) . . ?
C28 Fe1 C23 67.2(2) . . ?
C28 Fe1 C27 41.3(2) . . ?
C28 Fe1 C29 66.8(2) . . ?
C29 Fe1 C12 110.90(18) . . ?
C29 Fe1 C17 130.6(2) . . ?
C29 Fe1 C18 152.6(2) . . ?
C29 Fe1 C22 166.6(2) . . ?
C29 Fe1 C23 38.69(18) . . ?
C30 Fe1 C2 150.6(3) . . ?
C30 Fe1 C12 117.4(2) . . ?
C30 Fe1 C17 108.5(2) . . ?
C30 Fe1 C18 167.0(3) . . ?
C30 Fe1 C22 128.9(2) . . ?
C30 Fe1 C23 64.8(2) . . ?
C30 Fe1 C27 66.2(3) . . ?
C30 Fe1 C28 39.3(3) . . ?
C30 Fe1 C29 38.8(2) . . ?
C1 Fe2 C13 41.26(12) . . ?
C1 Fe2 C16 111.72(14) . . ?
C1 Fe2 C19 125.43(16) . . ?
C1 Fe2 C20 68.45(14) . . ?
C1 Fe2 C25 124.7(2) . . ?
C13 Fe2 C16 126.30(16) . . ?
C13 Fe2 C19 109.58(16) . . ?
C13 Fe2 C20 39.77(15) . . ?
C15 Fe2 C1 40.99(13) . . ?
C15 Fe2 C13 68.62(15) . . ?
C15 Fe2 C16 126.52(16) . . ?
C15 Fe2 C19 161.48(17) . . ?
C15 Fe2 C20 68.37(16) . . ?
C15 Fe2 C21 40.69(15) . . ?
C15 Fe2 C25 108.75(19) . . ?
C19 Fe2 C16 38.70(14) . . ?
C19 Fe2 C20 122.86(18) . . ?
C20 Fe2 C16 159.01(18) . . ?
C21 Fe2 C1 68.45(14) . . ?
C21 Fe2 C13 67.51(17) . . ?
C21 Fe2 C16 160.66(19) . . ?
C21 Fe2 C19 157.13(18) . . ?
C21 Fe2 C20 40.24(16) . . ?
C21 Fe2 C25 123.3(2) . . ?
C24 Fe2 C1 158.6(2) . . ?
C24 Fe2 C13 121.5(2) . . ?
C24 Fe2 C15 158.2(2) . . ?
C24 Fe2 C16 65.64(18) . . ?
C24 Fe2 C19 38.93(19) . . ?
C24 Fe2 C20 106.1(2) . . ?
C24 Fe2 C21 121.6(2) . . ?
C24 Fe2 C25 68.0(2) . . ?
C25 Fe2 C13 161.4(2) . . ?
C25 Fe2 C16 39.51(18) . . ?
C25 Fe2 C19 66.71(19) . . ?
C25 Fe2 C20 158.0(2) . . ?
C26 Fe2 C1 160.1(3) . . ?
C26 Fe2 C13 156.0(3) . . ?
C26 Fe2 C15 122.4(2) . . ?
C26 Fe2 C16 66.99(19) . . ?
C26 Fe2 C19 67.0(2) . . ?
C26 Fe2 C20 120.4(2) . . ?
C26 Fe2 C21 105.89(19) . . ?
C26 Fe2 C24 40.8(2) . . ?
C26 Fe2 C25 41.3(2) . . ?
C6 C1 Fe2 129.70(19) . . ?
C13 C1 Fe2 69.67(18) . . ?
C13 C1 C6 125.3(3) . . ?
C15 C1 Fe2 69.32(19) . . ?
C15 C1 C6 127.7(3) . . ?
C15 C1 C13 106.8(3) . . ?
C4 C2 Fe1 131.5(2) . . ?
C12 C2 Fe1 70.02(18) . . ?
C12 C2 C4 127.3(3) . . ?
C12 C2 C18 107.5(3) . . ?
C18 C2 Fe1 69.61(19) . . ?
C18 C2 C4 124.8(3) . . ?
C9 C3 C8 120.1(2) . . ?
C11 C3 C8 122.2(3) . . ?
C11 C3 C9 117.6(3) . . ?
C2 C4 C7 116.1(2) . . ?
C2 C4 B1 119.5(2) . . ?
C2 C4 B2 122.3(2) . . ?
C2 C4 B3 115.0(2) . . ?
C2 C4 B4 126.1(3) . . ?
C7 C4 B3 59.42(18) . . ?
B1 C4 C7 59.76(18) . . ?
B1 C4 B3 110.5(2) . . ?
B2 C4 C7 109.2(2) . . ?
B2 C4 B1 113.4(2) . . ?
B2 C4 B3 61.78(19) . . ?
B2 C4 B4 62.94(19) . . ?
B4 C4 C7 109.2(2) . . ?
B4 C4 B1 62.3(2) . . ?
B4 C4 B3 112.4(2) . . ?
C10 C5 C7 120.9(3) . . ?
C10 C5 C14 117.0(3) . . ?
C14 C5 C7 122.1(3) . . ?
C1 C6 C8 115.6(2) . . ?
C1 C6 B5 118.2(3) . . ?
C1 C6 B8 115.5(2) . . ?
C1 C6 B9 125.6(3) . . ?
C1 C6 B15 123.8(2) . . ?
B5 C6 C8 59.98(17) . . ?
B8 C6 C8 59.43(18) . . ?
B8 C6 B5 110.9(2) . . ?
B9 C6 C8 109.2(2) . . ?
B9 C6 B5 61.91(18) . . ?
B9 C6 B8 113.1(3) . . ?
B15 C6 C8 109.0(3) . . ?
B15 C6 B5 112.9(2) . . ?
B15 C6 B8 62.2(2) . . ?
B15 C6 B9 62.9(2) . . ?
C5 C7 C4 118.0(2) . . ?
C5 C7 B1 116.7(2) . . ?
C5 C7 B3 118.8(2) . . ?
C5 C7 B6 122.3(3) . . ?
C5 C7 B12 121.4(3) . . ?
B1 C7 C4 59.71(18) . . ?
B1 C7 B3 111.4(2) . . ?
B3 C7 C4 60.57(18) . . ?
B6 C7 C4 110.4(2) . . ?
B6 C7 B1 113.7(2) . . ?
B6 C7 B3 62.2(2) . . ?
B12 C7 C4 110.0(2) . . ?
B12 C7 B1 62.7(2) . . ?
B12 C7 B3 113.0(2) . . ?
B12 C7 B6 62.6(2) . . ?
C3 C8 C6 118.5(2) . . ?
C3 C8 B5 116.1(2) . . ?
C3 C8 B8 119.6(2) . . ?
C3 C8 B11 120.6(2) . . ?
C3 C8 B14 122.6(3) . . ?
B5 C8 C6 59.92(17) . . ?
B8 C8 C6 59.98(18) . . ?
B8 C8 B5 111.3(2) . . ?
B11 C8 C6 109.8(2) . . ?
B11 C8 B5 62.4(2) . . ?
B11 C8 B8 113.3(3) . . ?
B14 C8 C6 110.4(2) . . ?
B14 C8 B5 113.4(3) . . ?
B14 C8 B8 62.9(2) . . ?
B14 C8 B11 62.4(2) . . ?
C3 C9 H9 119.4 . . ?
C14 C9 C3 121.2(3) . . ?
C14 C9 H9 119.4 . . ?
C5 C10 H10 119.1 . . ?
C11 C10 C5 121.8(3) . . ?
C11 C10 H10 119.1 . . ?
C3 C11 C10 121.0(3) . . ?
C3 C11 H11 119.5 . . ?
C10 C11 H11 119.5 . . ?
Fe1 C12 H12 126.5 . . ?
C2 C12 Fe1 69.20(18) . . ?
C2 C12 H12 126.2 . . ?
C17 C12 Fe1 69.6(2) . . ?
C17 C12 C2 107.6(3) . . ?
C17 C12 H12 126.2 . . ?
Fe2 C13 H13 126.5 . . ?
C1 C13 Fe2 69.07(18) . . ?
C1 C13 H13 125.7 . . ?
C20 C13 Fe2 70.2(2) . . ?
C20 C13 C1 108.5(3) . . ?
C20 C13 H13 125.7 . . ?
C5 C14 H14 119.3 . . ?
C9 C14 C5 121.5(3) . . ?
C9 C14 H14 119.3 . . ?
Fe2 C15 H15 125.9 . . ?
C1 C15 Fe2 69.68(17) . . ?
C1 C15 H15 126.2 . . ?
C21 C15 Fe2 69.7(2) . . ?
C21 C15 C1 107.5(3) . . ?
C21 C15 H15 126.2 . . ?
Fe2 C16 H16 126.5 . . ?
C19 C16 Fe2 70.4(2) . . ?
C19 C16 H16 125.0 . . ?
C19 C16 C25 110.1(4) . . ?
C25 C16 Fe2 69.7(2) . . ?
C25 C16 H16 125.0 . . ?
Fe1 C17 H17 125.9 . . ?
C12 C17 Fe1 70.04(19) . . ?
C12 C17 H17 125.6 . . ?
C22 C17 Fe1 70.0(2) . . ?
C22 C17 C12 108.8(3) . . ?
C22 C17 H17 125.6 . . ?
Fe1 C18 H18 126.1 . . ?
C2 C18 Fe1 69.38(19) . . ?
C2 C18 H18 126.3 . . ?
C22 C18 Fe1 69.8(2) . . ?
C22 C18 C2 107.4(3) . . ?
C22 C18 H18 126.3 . . ?
C4 B1 C7 60.53(17) . . ?
C4 B1 H1 122.6 . . ?
C4 B1 B4 58.65(18) . . ?
C4 B1 B7 105.7(2) . . ?
C4 B1 B12 107.0(2) . . ?
C7 B1 H1 123.0 . . ?
C7 B1 B4 106.9(2) . . ?
C7 B1 B7 105.3(2) . . ?
C7 B1 B12 58.12(19) . . ?
B4 B1 H1 121.9 . . ?
B4 B1 B12 108.2(3) . . ?
B7 B1 H1 123.1 . . ?
B7 B1 B4 59.8(2) . . ?
B7 B1 B12 60.0(2) . . ?
B12 B1 H1 122.0 . . ?
Fe2 C19 H19 125.7 . . ?
C16 C19 Fe2 70.8(2) . . ?
C16 C19 H19 125.6 . . ?
C24 C19 Fe2 69.5(3) . . ?
C24 C19 C16 108.9(5) . . ?
C24 C19 H19 125.6 . . ?
Fe2 C20 H20 126.4 . . ?
C13 C20 Fe2 70.0(2) . . ?
C13 C20 H20 125.9 . . ?
C13 C20 C21 108.3(3) . . ?
C21 C20 Fe2 69.3(2) . . ?
C21 C20 H20 125.9 . . ?
C4 B2 H2 123.3 . . ?
C4 B2 B3 60.02(18) . . ?
C4 B2 B4 58.59(18) . . ?
C4 B2 B10 105.4(2) . . ?
C4 B2 B13 106.2(3) . . ?
B3 B2 H2 121.8 . . ?
B3 B2 B4 107.5(3) . . ?
B3 B2 B10 107.0(3) . . ?
B3 B2 B13 59.3(2) . . ?
B4 B2 H2 122.1 . . ?
B4 B2 B10 59.6(2) . . ?
B10 B2 H2 122.8 . . ?
B13 B2 H2 122.4 . . ?
B13 B2 B4 107.3(3) . . ?
B13 B2 B10 59.7(2) . . ?
C4 B3 B2 58.20(19) . . ?
C4 B3 H3 123.1 . . ?
C4 B3 B6 107.2(2) . . ?
C4 B3 B13 105.7(3) . . ?
C7 B3 C4 60.02(17) . . ?
C7 B3 B2 106.8(3) . . ?
C7 B3 H3 123.1 . . ?
C7 B3 B6 58.62(19) . . ?
C7 B3 B13 105.7(3) . . ?
B2 B3 H3 121.5 . . ?
B2 B3 B6 109.3(3) . . ?
B6 B3 H3 121.3 . . ?
B13 B3 B2 60.6(2) . . ?
B13 B3 H3 122.7 . . ?
B13 B3 B6 60.4(2) . . ?
Fe2 C21 H21 126.0 . . ?
C15 C21 Fe2 69.6(2) . . ?
C15 C21 H21 125.6 . . ?
C20 C21 Fe2 70.4(2) . . ?
C20 C21 C15 108.9(4) . . ?
C20 C21 H21 125.6 . . ?
C4 B4 B1 59.04(18) . . ?
C4 B4 B2 58.47(18) . . ?
C4 B4 H4 123.8 . . ?
C4 B4 B7 106.1(3) . . ?
C4 B4 B10 105.9(3) . . ?
B1 B4 B2 107.2(3) . . ?
B1 B4 H4 122.0 . . ?
B1 B4 B10 107.9(3) . . ?
B2 B4 H4 121.9 . . ?
B7 B4 B1 60.0(2) . . ?
B7 B4 B2 108.3(3) . . ?
B7 B4 H4 121.7 . . ?
B7 B4 B10 60.3(2) . . ?
B10 B4 B2 60.3(2) . . ?
B10 B4 H4 121.9 . . ?
C6 B5 C8 60.10(17) . . ?
C6 B5 H5 123.1 . . ?
C6 B5 B9 58.58(17) . . ?
C6 B5 B11 106.3(3) . . ?
C6 B5 B16 105.1(3) . . ?
C8 B5 H5 123.4 . . ?
C8 B5 B9 106.7(2) . . ?
C8 B5 B11 57.8(2) . . ?
C8 B5 B16 104.7(3) . . ?
B9 B5 H5 121.8 . . ?
B9 B5 B11 108.1(3) . . ?
B11 B5 H5 122.2 . . ?
B16 B5 H5 123.4 . . ?
B16 B5 B9 59.8(2) . . ?
B16 B5 B11 59.9(2) . . ?
Fe1 C22 H22 126.1 . . ?
C17 C22 Fe1 70.1(2) . . ?
C17 C22 C18 108.7(3) . . ?
C17 C22 H22 125.6 . . ?
C18 C22 Fe1 69.8(2) . . ?
C18 C22 H22 125.6 . . ?
C7 B6 B3 59.21(18) . . ?
C7 B6 H6 124.1 . . ?
C7 B6 B12 58.35(19) . . ?
C7 B6 B13 105.4(3) . . ?
C7 B6 B17 105.0(3) . . ?
B3 B6 H6 122.2 . . ?
B3 B6 B12 107.1(3) . . ?
B3 B6 B13 59.4(2) . . ?
B3 B6 B17 106.8(3) . . ?
B12 B6 H6 121.9 . . ?
B12 B6 B13 107.7(3) . . ?
B12 B6 B17 60.0(2) . . ?
B13 B6 H6 122.4 . . ?
B13 B6 B17 59.7(2) . . ?
B17 B6 H6 122.7 . . ?
B1 B7 H7 121.6 . . ?
B1 B7 B10 108.0(3) . . ?
B1 B7 B12 60.2(2) . . ?
B1 B7 B17 108.0(3) . . ?
B4 B7 B1 60.3(2) . . ?
B4 B7 H7 121.3 . . ?
B4 B7 B10 60.2(2) . . ?
B4 B7 B12 108.7(3) . . ?
B4 B7 B17 108.0(3) . . ?
B10 B7 H7 121.9 . . ?
B12 B7 H7 121.4 . . ?
B12 B7 B10 108.0(3) . . ?
B17 B7 H7 122.0 . . ?
B17 B7 B10 59.5(2) . . ?
B17 B7 B12 60.2(2) . . ?
C6 B8 H8 122.8 . . ?
C6 B8 B14 107.0(2) . . ?
C6 B8 B15 58.33(19) . . ?
C6 B8 B19 105.7(3) . . ?
C8 B8 C6 60.59(17) . . ?
C8 B8 H8 123.0 . . ?
C8 B8 B14 58.1(2) . . ?
C8 B8 B15 106.9(2) . . ?
C8 B8 B19 105.5(3) . . ?
B14 B8 H8 121.8 . . ?
B15 B8 H8 121.9 . . ?
B15 B8 B14 108.4(3) . . ?
B19 B8 H8 122.9 . . ?
B19 B8 B14 60.3(2) . . ?
B19 B8 B15 60.0(2) . . ?
C6 B9 B5 59.51(18) . . ?
C6 B9 H9A 124.0 . . ?
C6 B9 B15 58.28(18) . . ?
C6 B9 B16 106.0(3) . . ?
C6 B9 B18 104.8(3) . . ?
B5 B9 H9A 121.5 . . ?
B5 B9 B15 107.3(3) . . ?
B5 B9 B18 107.9(3) . . ?
B15 B9 H9A 122.5 . . ?
B16 B9 B5 60.0(2) . . ?
B16 B9 H9A 121.9 . . ?
B16 B9 B15 107.4(3) . . ?
B16 B9 B18 60.4(3) . . ?
B18 B9 H9A 122.6 . . ?
B18 B9 B15 59.0(2) . . ?
B2 B10 H10A 121.8 . . ?
B4 B10 B2 60.0(2) . . ?
B4 B10 B7 59.5(2) . . ?
B4 B10 H10A 121.9 . . ?
B7 B10 B2 107.5(3) . . ?
B7 B10 H10A 122.1 . . ?
B13 B10 B2 59.9(2) . . ?
B13 B10 B4 107.8(2) . . ?
B13 B10 B7 107.6(3) . . ?
B13 B10 H10A 121.9 . . ?
B17 B10 B2 108.0(3) . . ?
B17 B10 B4 107.9(3) . . ?
B17 B10 B7 60.1(2) . . ?
B17 B10 H10A 121.6 . . ?
B17 B10 B13 60.0(2) . . ?
C8 B11 B5 59.73(19) . . ?
C8 B11 H11A 123.6 . . ?
C8 B11 B14 58.8(2) . . ?
C8 B11 B16 106.1(3) . . ?
C8 B11 B20 105.7(3) . . ?
B5 B11 H11A 121.4 . . ?
B14 B11 B5 108.2(3) . . ?
B14 B11 H11A 121.5 . . ?
B14 B11 B16 108.3(3) . . ?
B14 B11 B20 60.3(2) . . ?
B16 B11 B5 59.8(2) . . ?
B16 B11 H11A 122.1 . . ?
B16 B11 B20 59.9(3) . . ?
B20 B11 B5 107.9(3) . . ?
B20 B11 H11A 122.2 . . ?
Fe1 C23 H23 125.9 . . ?
C27 C23 Fe1 69.8(3) . . ?
C27 C23 H23 125.3 . . ?
C29 C23 Fe1 70.6(3) . . ?
C29 C23 H23 125.3 . . ?
C29 C23 C27 109.4(5) . . ?
C7 B12 B1 59.23(18) . . ?
C7 B12 B6 59.02(19) . . ?
C7 B12 B7 105.9(3) . . ?
C7 B12 H12A 123.7 . . ?
C7 B12 B17 105.6(3) . . ?
B1 B12 H12A 121.8 . . ?
B6 B12 B1 108.0(3) . . ?
B6 B12 B7 108.3(3) . . ?
B6 B12 H12A 121.4 . . ?
B6 B12 B17 60.2(2) . . ?
B7 B12 B1 59.8(2) . . ?
B7 B12 H12A 122.0 . . ?
B7 B12 B17 59.9(2) . . ?
B17 B12 B1 107.4(3) . . ?
B17 B12 H12A 122.4 . . ?
B2 B13 H13A 121.3 . . ?
B3 B13 B2 60.1(2) . . ?
B3 B13 B6 60.2(2) . . ?
B3 B13 B10 108.2(3) . . ?
B3 B13 H13A 121.7 . . ?
B3 B13 B17 107.9(3) . . ?
B6 B13 B2 108.7(2) . . ?
B6 B13 B10 108.4(3) . . ?
B6 B13 H13A 121.2 . . ?
B10 B13 B2 60.4(2) . . ?
B10 B13 H13A 121.6 . . ?
B17 B13 B2 108.1(3) . . ?
B17 B13 B6 60.3(2) . . ?
B17 B13 B10 59.6(2) . . ?
B17 B13 H13A 121.9 . . ?
C8 B14 B8 59.0(2) . . ?
C8 B14 B11 58.8(2) . . ?
C8 B14 H14A 123.9 . . ?
C8 B14 B19 105.3(3) . . ?
C8 B14 B20 105.7(3) . . ?
B8 B14 H14A 122.3 . . ?
B11 B14 B8 107.3(3) . . ?
B11 B14 H14A 121.7 . . ?
B11 B14 B19 108.0(3) . . ?
B11 B14 B20 60.2(2) . . ?
B19 B14 B8 59.1(2) . . ?
B19 B14 H14A 122.4 . . ?
B20 B14 B8 107.3(3) . . ?
B20 B14 H14A 122.1 . . ?
B20 B14 B19 60.2(2) . . ?
C6 B15 B8 59.44(19) . . ?
C6 B15 B9 58.87(19) . . ?
C6 B15 H15A 123.5 . . ?
C6 B15 B18 106.2(3) . . ?
C6 B15 B19 106.1(3) . . ?
B8 B15 B9 107.7(2) . . ?
B8 B15 H15A 121.9 . . ?
B9 B15 H15A 121.6 . . ?
B18 B15 B8 107.7(3) . . ?
B18 B15 B9 60.3(2) . . ?
B18 B15 H15A 121.9 . . ?
B18 B15 B19 60.3(3) . . ?
B19 B15 B8 59.5(2) . . ?
B19 B15 B9 108.2(3) . . ?
B19 B15 H15A 122.0 . . ?
B5 B16 B11 60.3(2) . . ?
B5 B16 H16A 121.7 . . ?
B5 B16 B18 107.7(3) . . ?
B9 B16 B5 60.2(2) . . ?
B9 B16 B11 108.8(3) . . ?
B9 B16 H16A 121.2 . . ?
B9 B16 B18 60.0(2) . . ?
B9 B16 B20 108.7(3) . . ?
B11 B16 H16A 121.5 . . ?
B11 B16 B18 107.9(3) . . ?
B18 B16 H16A 122.0 . . ?
B20 B16 B5 108.3(3) . . ?
B20 B16 B11 60.0(2) . . ?
B20 B16 H16A 121.4 . . ?
B20 B16 B18 60.1(3) . . ?
Fe2 C24 H24 124.8 . . ?
C19 C24 Fe2 71.6(3) . . ?
C19 C24 H24 125.6 . . ?
C19 C24 C26 108.7(5) . . ?
C26 C24 Fe2 69.5(3) . . ?
C26 C24 H24 125.6 . . ?
B6 B17 H17A 121.6 . . ?
B7 B17 B6 108.1(3) . . ?
B7 B17 B12 60.0(2) . . ?
B7 B17 H17A 121.6 . . ?
B10 B17 B6 108.9(3) . . ?
B10 B17 B7 60.5(3) . . ?
B10 B17 B12 108.6(3) . . ?
B10 B17 B13 60.4(2) . . ?
B10 B17 H17A 120.9 . . ?
B12 B17 B6 59.8(2) . . ?
B12 B17 H17A 121.8 . . ?
B13 B17 B6 60.0(2) . . ?
B13 B17 B7 108.3(3) . . ?
B13 B17 B12 107.8(2) . . ?
B13 B17 H17A 121.7 . . ?
B9 B18 B16 59.6(2) . . ?
B9 B18 H18A 121.5 . . ?
B9 B18 B20 108.0(3) . . ?
B15 B18 B9 60.7(2) . . ?
B15 B18 B16 108.0(3) . . ?
B15 B18 H18A 121.2 . . ?
B15 B18 B19 60.1(2) . . ?
B15 B18 B20 108.6(3) . . ?
B16 B18 H18A 122.3 . . ?
B19 B18 B9 108.5(3) . . ?
B19 B18 B16 107.6(3) . . ?
B19 B18 H18A 121.6 . . ?
B19 B18 B20 60.3(3) . . ?
B20 B18 B16 59.6(3) . . ?
B20 B18 H18A 121.6 . . ?
B8 B19 B14 60.6(2) . . ?
B8 B19 B15 60.5(2) . . ?
B8 B19 B18 108.0(3) . . ?
B8 B19 H19A 121.4 . . ?
B8 B19 B20 108.2(3) . . ?
B14 B19 H19A 121.1 . . ?
B14 B19 B20 59.8(2) . . ?
B15 B19 B14 109.1(3) . . ?
B15 B19 B18 59.6(3) . . ?
B15 B19 H19A 121.4 . . ?
B15 B19 B20 108.1(3) . . ?
B18 B19 B14 108.3(3) . . ?
B18 B19 H19A 121.9 . . ?
B18 B19 B20 60.2(3) . . ?
B20 B19 H19A 121.8 . . ?
Fe2 C25 H25 125.2 . . ?
C16 C25 Fe2 70.8(2) . . ?
C16 C25 H25 127.0 . . ?
C16 C25 C26 106.0(5) . . ?
C26 C25 Fe2 68.6(3) . . ?
C26 C25 H25 127.0 . . ?
B11 B20 B14 59.6(2) . . ?
B11 B20 B18 108.1(3) . . ?
B11 B20 B19 107.3(3) . . ?
B11 B20 H20A 122.0 . . ?
B14 B20 B18 107.9(3) . . ?
B14 B20 B19 60.0(2) . . ?
B14 B20 H20A 121.9 . . ?
B16 B20 B11 60.0(2) . . ?
B16 B20 B14 107.8(3) . . ?
B16 B20 B18 60.3(3) . . ?
B16 B20 B19 107.5(3) . . ?
B16 B20 H20A 121.7 . . ?
B18 B20 B19 59.5(3) . . ?
B18 B20 H20A 121.6 . . ?
B19 B20 H20A 122.3 . . ?
Fe2 C26 H26 125.0 . . ?
C24 C26 Fe2 69.7(3) . . ?
C24 C26 C25 106.4(4) . . ?
C24 C26 H26 126.8 . . ?
C25 C26 Fe2 70.1(3) . . ?
C25 C26 H26 126.8 . . ?
Fe1 C27 H27 124.9 . . ?
C23 C27 Fe1 71.0(2) . . ?
C23 C27 H27 126.5 . . ?
C23 C27 C28 107.1(5) . . ?
C28 C27 Fe1 69.2(3) . . ?
C28 C27 H27 126.5 . . ?
Fe1 C28 H28 124.6 . . ?
C27 C28 Fe1 69.5(3) . . ?
C27 C28 H28 127.7 . . ?
C30 C28 Fe1 69.9(3) . . ?
C30 C28 C27 104.7(5) . . ?
C30 C28 H28 127.7 . . ?
Fe1 C29 H29 125.1 . . ?
C23 C29 Fe1 70.7(3) . . ?
C23 C29 H29 126.4 . . ?
C30 C29 Fe1 69.4(3) . . ?
C30 C29 C23 107.2(5) . . ?
C30 C29 H29 126.4 . . ?
Fe1 C30 H30 124.8 . . ?
C28 C30 Fe1 70.8(4) . . ?
C28 C30 H30 124.2 . . ?
C29 C30 Fe1 71.7(3) . . ?
C29 C30 C28 111.7(6) . . ?
C29 C30 H30 124.2 . . ?

loop_
_geom_bond_atom_site_label_1
_geom_bond_atom_site_label_2
_geom_bond_distance
_geom_bond_site_symmetry_2
_geom_bond_publ_flag
Fe1 C2 2.030(3) . ?
Fe1 C12 2.041(3) . ?
Fe1 C17 2.036(4) . ?
Fe1 C18 2.033(4) . ?
Fe1 C22 2.034(4) . ?
Fe1 C23 2.034(4) . ?
Fe1 C27 2.019(4) . ?
Fe1 C28 2.015(5) . ?
Fe1 C29 2.032(5) . ?
Fe1 C30 2.004(5) . ?
Fe2 C1 2.033(3) . ?
Fe2 C13 2.041(3) . ?
Fe2 C15 2.028(3) . ?
Fe2 C16 2.047(3) . ?
Fe2 C19 2.042(4) . ?
Fe2 C20 2.044(4) . ?
Fe2 C21 2.030(3) . ?
Fe2 C24 2.015(4) . ?
Fe2 C25 2.033(4) . ?
Fe2 C26 2.013(4) . ?
C1 C6 1.476(4) . ?
C1 C13 1.435(4) . ?
C1 C15 1.422(5) . ?
C2 C4 1.482(4) . ?
C2 C12 1.418(4) . ?
C2 C18 1.424(4) . ?
C3 C8 1.506(4) . ?
C3 C9 1.387(4) . ?
C3 C11 1.378(4) . ?
C4 C7 1.733(4) . ?
C4 B1 1.719(4) . ?
C4 B2 1.710(4) . ?
C4 B3 1.743(4) . ?
C4 B4 1.712(4) . ?
C5 C7 1.505(4) . ?
C5 C10 1.380(4) . ?
C5 C14 1.385(4) . ?
C6 C8 1.737(4) . ?
C6 B5 1.733(4) . ?
C6 B8 1.726(5) . ?
C6 B9 1.717(4) . ?
C6 B15 1.706(4) . ?
C7 B1 1.720(4) . ?
C7 B3 1.722(4) . ?
C7 B6 1.712(4) . ?
C7 B12 1.700(4) . ?
C8 B5 1.735(4) . ?
C8 B8 1.716(4) . ?
C8 B11 1.700(5) . ?
C8 B14 1.699(5) . ?
C9 H9 0.9300 . ?
C9 C14 1.374(4) . ?
C10 H10 0.9300 . ?
C10 C11 1.379(4) . ?
C11 H11 0.9300 . ?
C12 H12 0.9300 . ?
C12 C17 1.406(5) . ?
C13 H13 0.9300 . ?
C13 C20 1.389(5) . ?
C14 H14 0.9300 . ?
C15 H15 0.9300 . ?
C15 C21 1.411(5) . ?
C16 H16 0.9300 . ?
C16 C19 1.355(5) . ?
C16 C25 1.379(6) . ?
C17 H17 0.9300 . ?
C17 C22 1.387(6) . ?
C18 H18 0.9300 . ?
C18 C22 1.406(5) . ?
B1 H1 1.1000 . ?
B1 B4 1.775(5) . ?
B1 B7 1.770(5) . ?
B1 B12 1.778(5) . ?
C19 H19 0.9300 . ?
C19 C24 1.352(7) . ?
C20 H20 0.9300 . ?
C20 C21 1.401(6) . ?
B2 H2 1.1000 . ?
B2 B3 1.773(5) . ?
B2 B4 1.786(5) . ?
B2 B10 1.791(5) . ?
B2 B13 1.782(6) . ?
B3 H3 1.1000 . ?
B3 B6 1.773(5) . ?
B3 B13 1.759(5) . ?
C21 H21 0.9300 . ?
B4 H4 1.1000 . ?
B4 B7 1.766(6) . ?
B4 B10 1.779(5) . ?
B5 H5 1.1000 . ?
B5 B9 1.775(5) . ?
B5 B11 1.780(6) . ?
B5 B16 1.772(6) . ?
C22 H22 0.9300 . ?
B6 H6 1.1000 . ?
B6 B12 1.773(6) . ?
B6 B13 1.776(6) . ?
B6 B17 1.780(5) . ?
B7 H7 1.1000 . ?
B7 B10 1.780(6) . ?
B7 B12 1.774(6) . ?
B7 B17 1.773(6) . ?
B8 H8 1.1000 . ?
B8 B14 1.782(6) . ?
B8 B15 1.774(5) . ?
B8 B19 1.755(6) . ?
B9 H9A 1.1000 . ?
B9 B15 1.785(5) . ?
B9 B16 1.768(6) . ?
B9 B18 1.777(6) . ?
B10 H10A 1.1000 . ?
B10 B13 1.777(6) . ?
B10 B17 1.762(6) . ?
B11 H11A 1.1000 . ?
B11 B14 1.761(6) . ?
B11 B16 1.772(5) . ?
B11 B20 1.772(6) . ?
C23 H23 0.9300 . ?
C23 C27 1.362(6) . ?
C23 C29 1.347(6) . ?
B12 H12A 1.1000 . ?
B12 B17 1.778(5) . ?
B13 H13A 1.1000 . ?
B13 B17 1.770(6) . ?
B14 H14A 1.1000 . ?
B14 B19 1.776(6) . ?
B14 B20 1.774(6) . ?
B15 H15A 1.1000 . ?
B15 B18 1.755(6) . ?
B15 B19 1.765(7) . ?
B16 H16A 1.1000 . ?
B16 B18 1.784(6) . ?
B16 B20 1.771(7) . ?
C24 H24 0.9300 . ?
C24 C26 1.403(8) . ?
B17 H17A 1.1000 . ?
B18 H18A 1.1000 . ?
B18 B19 1.767(7) . ?
B18 B20 1.779(7) . ?
B19 H19A 1.1000 . ?
B19 B20 1.781(6) . ?
C25 H25 0.9300 . ?
C25 C26 1.427(8) . ?
B20 H20A 1.1000 . ?
C26 H26 0.9300 . ?
C27 H27 0.9300 . ?
C27 C28 1.423(8) . ?
C28 H28 0.9300 . ?
C28 C30 1.351(9) . ?
C29 H29 0.9300 . ?
C29 C30 1.342(8) . ?
C30 H30 0.9300 . ?

loop_
_geom_torsion_atom_site_label_1
_geom_torsion_atom_site_label_2
_geom_torsion_atom_site_label_3
_geom_torsion_atom_site_label_4
_geom_torsion
_geom_torsion_site_symmetry_1
_geom_torsion_site_symmetry_2
_geom_torsion_site_symmetry_3
_geom_torsion_site_symmetry_4
_geom_torsion_publ_flag
Fe1 C2 C4 C7 168.5(2) . . . . ?
Fe1 C2 C4 B1 100.1(3) . . . . ?
Fe1 C2 C4 B2 -53.7(4) . . . . ?
Fe1 C2 C4 B3 -124.9(3) . . . . ?
Fe1 C2 C4 B4 24.5(4) . . . . ?
Fe1 C2 C12 C17 59.2(3) . . . . ?
Fe1 C2 C18 C22 -59.7(3) . . . . ?
Fe1 C12 C17 C22 59.5(3) . . . . ?
Fe1 C17 C22 C18 59.3(3) . . . . ?
Fe1 C18 C22 C17 -59.5(3) . . . . ?
Fe1 C23 C27 C28 60.1(4) . . . . ?
Fe1 C23 C29 C30 -60.1(4) . . . . ?
Fe1 C27 C28 C30 61.5(4) . . . . ?
Fe1 C28 C30 C29 60.3(4) . . . . ?
Fe1 C29 C30 C28 -59.8(5) . . . . ?
Fe2 C1 C6 C8 174.00(19) . . . . ?
Fe2 C1 C6 B5 105.9(3) . . . . ?
Fe2 C1 C6 B8 -119.4(3) . . . . ?
Fe2 C1 C6 B9 31.7(4) . . . . ?
Fe2 C1 C6 B15 -47.0(4) . . . . ?
Fe2 C1 C13 C20 -59.3(2) . . . . ?
Fe2 C1 C15 C21 59.7(3) . . . . ?
Fe2 C13 C20 C21 -59.0(3) . . . . ?
Fe2 C15 C21 C20 59.7(3) . . . . ?
Fe2 C16 C19 C24 59.3(3) . . . . ?
Fe2 C16 C25 C26 -59.9(3) . . . . ?
Fe2 C19 C24 C26 59.9(3) . . . . ?
Fe2 C20 C21 C15 -59.1(3) . . . . ?
Fe2 C24 C26 C25 60.9(3) . . . . ?
Fe2 C25 C26 C24 -60.6(3) . . . . ?
C1 C6 C8 C3 -3.9(4) . . . . ?
C1 C6 C8 B5 -109.2(3) . . . . ?
C1 C6 C8 B8 105.7(3) . . . . ?
C1 C6 C8 B11 -148.1(3) . . . . ?
C1 C6 C8 B14 144.9(3) . . . . ?
C1 C6 B5 C8 104.8(3) . . . . ?
C1 C6 B5 B9 -117.6(3) . . . . ?
C1 C6 B5 B11 140.8(3) . . . . ?
C1 C6 B5 B16 -156.7(3) . . . . ?
C1 C6 B8 C8 -105.9(3) . . . . ?
C1 C6 B8 B14 -142.0(3) . . . . ?
C1 C6 B8 B15 116.4(3) . . . . ?
C1 C6 B8 B19 154.9(3) . . . . ?
C1 C6 B9 B5 106.1(3) . . . . ?
C1 C6 B9 B15 -113.7(3) . . . . ?
C1 C6 B9 B16 145.5(3) . . . . ?
C1 C6 B9 B18 -151.6(3) . . . . ?
C1 C6 B15 B8 -103.4(3) . . . . ?
C1 C6 B15 B9 116.4(3) . . . . ?
C1 C6 B15 B18 155.2(3) . . . . ?
C1 C6 B15 B19 -141.8(3) . . . . ?
C1 C13 C20 Fe2 58.6(2) . . . . ?
C1 C13 C20 C21 -0.3(4) . . . . ?
C1 C15 C21 Fe2 -59.7(2) . . . . ?
C1 C15 C21 C20 0.0(4) . . . . ?
C2 C4 C7 C5 -4.2(4) . . . . ?
C2 C4 C7 B1 -110.4(3) . . . . ?
C2 C4 C7 B3 104.9(3) . . . . ?
C2 C4 C7 B6 143.4(3) . . . . ?
C2 C4 C7 B12 -149.3(3) . . . . ?
C2 C4 B1 C7 104.8(3) . . . . ?
C2 C4 B1 B4 -117.9(3) . . . . ?
C2 C4 B1 B7 -156.3(3) . . . . ?
C2 C4 B1 B12 140.9(3) . . . . ?
C2 C4 B2 B3 -103.2(3) . . . . ?
C2 C4 B2 B4 117.3(3) . . . . ?
C2 C4 B2 B10 155.8(3) . . . . ?
C2 C4 B2 B13 -141.9(3) . . . . ?
C2 C4 B3 C7 -106.7(3) . . . . ?
C2 C4 B3 B2 114.7(3) . . . . ?
C2 C4 B3 B6 -142.8(3) . . . . ?
C2 C4 B3 B13 153.9(3) . . . . ?
C2 C4 B4 B1 107.8(3) . . . . ?
C2 C4 B4 B2 -111.7(3) . . . . ?
C2 C4 B4 B7 146.4(3) . . . . ?
C2 C4 B4 B10 -150.6(3) . . . . ?
C2 C12 C17 Fe1 -59.0(2) . . . . ?
C2 C12 C17 C22 0.5(5) . . . . ?
C2 C18 C22 Fe1 59.4(2) . . . . ?
C2 C18 C22 C17 -0.1(5) . . . . ?
C3 C8 B5 C6 -109.2(3) . . . . ?
C3 C8 B5 B9 -146.1(3) . . . . ?
C3 C8 B5 B11 112.6(3) . . . . ?
C3 C8 B5 B16 151.5(3) . . . . ?
C3 C8 B8 C6 107.7(3) . . . . ?
C3 C8 B8 B14 -113.9(3) . . . . ?
C3 C8 B8 B15 144.5(3) . . . . ?
C3 C8 B8 B19 -152.7(3) . . . . ?
C3 C8 B11 B5 -105.5(3) . . . . ?
C3 C8 B11 B14 113.4(3) . . . . ?
C3 C8 B11 B16 -144.7(3) . . . . ?
C3 C8 B11 B20 152.7(3) . . . . ?
C3 C8 B14 B8 109.4(3) . . . . ?
C3 C8 B14 B11 -110.4(3) . . . . ?
C3 C8 B14 B19 147.6(3) . . . . ?
C3 C8 B14 B20 -149.6(3) . . . . ?
C3 C9 C14 C5 -1.0(5) . . . . ?
C4 C2 C12 Fe1 127.6(3) . . . . ?
C4 C2 C12 C17 -173.1(3) . . . . ?
C4 C2 C18 Fe1 -127.1(3) . . . . ?
C4 C2 C18 C22 173.2(3) . . . . ?
C4 C7 B1 B4 -37.2(2) . . . . ?
C4 C7 B1 B7 -99.6(3) . . . . ?
C4 C7 B1 B12 -138.4(2) . . . . ?
C4 C7 B3 B2 36.0(2) . . . . ?
C4 C7 B3 B6 138.7(2) . . . . ?
C4 C7 B3 B13 99.4(3) . . . . ?
C4 C7 B6 B3 -37.8(2) . . . . ?
C4 C7 B6 B12 102.6(3) . . . . ?
C4 C7 B6 B13 1.0(3) . . . . ?
C4 C7 B6 B17 63.1(3) . . . . ?
C4 C7 B12 B1 37.6(2) . . . . ?
C4 C7 B12 B6 -103.3(3) . . . . ?
C4 C7 B12 B7 -1.2(3) . . . . ?
C4 C7 B12 B17 -63.7(3) . . . . ?
C4 B1 B4 B2 -34.6(2) . . . . ?
C4 B1 B4 B7 -136.1(3) . . . . ?
C4 B1 B4 B10 -98.1(3) . . . . ?
C4 B1 B7 B4 37.9(2) . . . . ?
C4 B1 B7 B10 -0.1(4) . . . . ?
C4 B1 B7 B12 -100.9(3) . . . . ?
C4 B1 B7 B17 -63.0(3) . . . . ?
C4 B1 B12 C7 -37.2(2) . . . . ?
C4 B1 B12 B6 -2.6(3) . . . . ?
C4 B1 B12 B7 98.6(3) . . . . ?
C4 B1 B12 B17 60.9(3) . . . . ?
C4 B2 B3 C7 -36.8(2) . . . . ?
C4 B2 B3 B6 -98.7(3) . . . . ?
C4 B2 B3 B13 -135.7(3) . . . . ?
C4 B2 B4 B1 34.8(2) . . . . ?
C4 B2 B4 B7 98.1(3) . . . . ?
C4 B2 B4 B10 136.0(3) . . . . ?
C4 B2 B10 B4 -38.0(2) . . . . ?
C4 B2 B10 B7 -0.6(4) . . . . ?
C4 B2 B10 B13 100.0(3) . . . . ?
C4 B2 B10 B17 62.8(3) . . . . ?
C4 B2 B13 B3 39.0(2) . . . . ?
C4 B2 B13 B6 2.3(3) . . . . ?
C4 B2 B13 B10 -98.7(3) . . . . ?
C4 B2 B13 B17 -61.6(3) . . . . ?
C4 B3 B6 C7 36.7(2) . . . . ?
C4 B3 B6 B12 2.1(3) . . . . ?
C4 B3 B6 B13 -98.7(3) . . . . ?
C4 B3 B6 B17 -61.0(3) . . . . ?
C4 B3 B13 B2 -38.1(2) . . . . ?
C4 B3 B13 B6 101.1(3) . . . . ?
C4 B3 B13 B10 -0.1(3) . . . . ?
C4 B3 B13 B17 62.9(3) . . . . ?
C4 B4 B7 B1 -38.2(2) . . . . ?
C4 B4 B7 B10 99.4(3) . . . . ?
C4 B4 B7 B12 -1.1(4) . . . . ?
C4 B4 B7 B17 62.7(3) . . . . ?
C4 B4 B10 B2 38.0(2) . . . . ?
C4 B4 B10 B7 -99.8(3) . . . . ?
C4 B4 B10 B13 0.5(4) . . . . ?
C4 B4 B10 B17 -62.9(3) . . . . ?
C5 C7 B1 C4 -108.3(3) . . . . ?
C5 C7 B1 B4 -145.5(2) . . . . ?
C5 C7 B1 B7 152.1(3) . . . . ?
C5 C7 B1 B12 113.3(3) . . . . ?
C5 C7 B3 C4 107.7(3) . . . . ?
C5 C7 B3 B2 143.7(3) . . . . ?
C5 C7 B3 B6 -113.6(3) . . . . ?
C5 C7 B3 B13 -152.9(3) . . . . ?
C5 C7 B6 B3 108.1(3) . . . . ?
C5 C7 B6 B12 -111.5(3) . . . . ?
C5 C7 B6 B13 147.0(3) . . . . ?
C5 C7 B6 B17 -150.9(3) . . . . ?
C5 C7 B12 B1 -106.1(3) . . . . ?
C5 C7 B12 B6 112.9(3) . . . . ?
C5 C7 B12 B7 -144.9(3) . . . . ?
C5 C7 B12 B17 152.6(3) . . . . ?
C5 C10 C11 C3 -1.4(5) . . . . ?
C6 C1 C13 Fe2 -124.9(3) . . . . ?
C6 C1 C13 C20 175.7(3) . . . . ?
C6 C1 C15 Fe2 124.8(3) . . . . ?
C6 C1 C15 C21 -175.5(3) . . . . ?
C6 C8 B5 B9 -36.9(2) . . . . ?
C6 C8 B5 B11 -138.2(3) . . . . ?
C6 C8 B5 B16 -99.2(3) . . . . ?
C6 C8 B8 B14 138.3(3) . . . . ?
C6 C8 B8 B15 36.8(2) . . . . ?
C6 C8 B8 B19 99.5(3) . . . . ?
C6 C8 B11 B5 37.9(2) . . . . ?
C6 C8 B11 B14 -103.2(3) . . . . ?
C6 C8 B11 B16 -1.4(3) . . . . ?
C6 C8 B11 B20 -64.0(3) . . . . ?
C6 C8 B14 B8 -37.9(2) . . . . ?
C6 C8 B14 B11 102.4(2) . . . . ?
C6 C8 B14 B19 0.4(3) . . . . ?
C6 C8 B14 B20 63.1(3) . . . . ?
C6 B5 B9 B15 -34.7(3) . . . . ?
C6 B5 B9 B16 -135.2(3) . . . . ?
C6 B5 B9 B18 -97.0(3) . . . . ?
C6 B5 B11 C8 -37.1(2) . . . . ?
C6 B5 B11 B14 -2.6(3) . . . . ?
C6 B5 B11 B16 98.3(3) . . . . ?
C6 B5 B11 B20 61.1(3) . . . . ?
C6 B5 B16 B9 38.5(2) . . . . ?
C6 B5 B16 B11 -100.4(3) . . . . ?
C6 B5 B16 B18 0.5(4) . . . . ?
C6 B5 B16 B20 -63.0(3) . . . . ?
C6 B8 B14 C8 37.3(2) . . . . ?
C6 B8 B14 B11 2.3(3) . . . . ?
C6 B8 B14 B19 -98.7(3) . . . . ?
C6 B8 B14 B20 -61.1(3) . . . . ?
C6 B8 B15 B9 35.1(3) . . . . ?
C6 B8 B15 B18 98.7(3) . . . . ?
C6 B8 B15 B19 136.3(3) . . . . ?
C6 B8 B19 B14 100.9(3) . . . . ?
C6 B8 B19 B15 -37.7(2) . . . . ?
C6 B8 B19 B18 -0.4(4) . . . . ?
C6 B8 B19 B20 63.3(4) . . . . ?
C6 B9 B15 B8 -35.4(2) . . . . ?
C6 B9 B15 B18 -136.1(3) . . . . ?
C6 B9 B15 B19 -98.2(3) . . . . ?
C6 B9 B16 B5 -39.2(3) . . . . ?
C6 B9 B16 B11 -2.1(4) . . . . ?
C6 B9 B16 B18 98.2(3) . . . . ?
C6 B9 B16 B20 61.7(3) . . . . ?
C6 B9 B18 B15 37.6(2) . . . . ?
C6 B9 B18 B16 -100.3(3) . . . . ?
C6 B9 B18 B19 -0.3(4) . . . . ?
C6 B9 B18 B20 -64.1(3) . . . . ?
C6 B15 B18 B9 -38.2(3) . . . . ?
C6 B15 B18 B16 -0.7(4) . . . . ?
C6 B15 B18 B19 99.6(3) . . . . ?
C6 B15 B18 B20 62.4(4) . . . . ?
C6 B15 B19 B8 38.3(2) . . . . ?
C6 B15 B19 B14 0.7(4) . . . . ?
C6 B15 B19 B18 -99.7(3) . . . . ?
C6 B15 B19 B20 -62.8(3) . . . . ?
C7 C4 B1 B4 137.4(2) . . . . ?
C7 C4 B1 B7 98.9(3) . . . . ?
C7 C4 B1 B12 36.1(2) . . . . ?
C7 C4 B2 B3 37.1(2) . . . . ?
C7 C4 B2 B4 -102.3(2) . . . . ?
C7 C4 B2 B10 -63.9(3) . . . . ?
C7 C4 B2 B13 -1.6(3) . . . . ?
C7 C4 B3 B2 -138.6(2) . . . . ?
C7 C4 B3 B6 -36.1(2) . . . . ?
C7 C4 B3 B13 -99.4(3) . . . . ?
C7 C4 B4 B1 -38.3(2) . . . . ?
C7 C4 B4 B2 102.2(2) . . . . ?
C7 C4 B4 B7 0.4(3) . . . . ?
C7 C4 B4 B10 63.4(3) . . . . ?
C7 C5 C10 C11 -177.4(3) . . . . ?
C7 C5 C14 C9 178.5(3) . . . . ?
C7 B1 B4 C4 38.0(2) . . . . ?
C7 B1 B4 B2 3.5(3) . . . . ?
C7 B1 B4 B7 -98.1(3) . . . . ?
C7 B1 B4 B10 -60.1(3) . . . . ?
C7 B1 B7 B4 101.0(3) . . . . ?
C7 B1 B7 B10 63.0(3) . . . . ?
C7 B1 B7 B12 -37.9(2) . . . . ?
C7 B1 B7 B17 0.1(3) . . . . ?
C7 B1 B12 B6 34.6(2) . . . . ?
C7 B1 B12 B7 135.8(3) . . . . ?
C7 B1 B12 B17 98.1(3) . . . . ?
C7 B3 B6 B12 -34.6(2) . . . . ?
C7 B3 B6 B13 -135.4(3) . . . . ?
C7 B3 B6 B17 -97.7(3) . . . . ?
C7 B3 B13 B2 -100.7(3) . . . . ?
C7 B3 B13 B6 38.5(2) . . . . ?
C7 B3 B13 B10 -62.7(3) . . . . ?
C7 B3 B13 B17 0.3(4) . . . . ?
C7 B6 B12 B1 -34.7(2) . . . . ?
C7 B6 B12 B7 -97.9(3) . . . . ?
C7 B6 B12 B17 -134.9(3) . . . . ?
C7 B6 B13 B2 -2.0(3) . . . . ?
C7 B6 B13 B3 -38.7(2) . . . . ?
C7 B6 B13 B10 62.1(3) . . . . ?
C7 B6 B13 B17 98.6(3) . . . . ?
C7 B6 B17 B7 1.7(4) . . . . ?
C7 B6 B17 B10 -62.4(3) . . . . ?
C7 B6 B17 B12 38.6(2) . . . . ?
C7 B6 B17 B13 -99.4(3) . . . . ?
C7 B12 B17 B6 -39.1(3) . . . . ?
C7 B12 B17 B7 99.6(3) . . . . ?
C7 B12 B17 B10 62.4(3) . . . . ?
C7 B12 B17 B13 -1.6(4) . . . . ?
C8 C3 C9 C14 -175.8(3) . . . . ?
C8 C3 C11 C10 176.9(3) . . . . ?
C8 C6 B5 B9 137.6(3) . . . . ?
C8 C6 B5 B11 36.0(2) . . . . ?
C8 C6 B5 B16 98.5(3) . . . . ?
C8 C6 B8 B14 -36.1(2) . . . . ?
C8 C6 B8 B15 -137.7(3) . . . . ?
C8 C6 B8 B19 -99.2(3) . . . . ?
C8 C6 B9 B5 -38.2(2) . . . . ?
C8 C6 B9 B15 102.1(3) . . . . ?
C8 C6 B9 B16 1.3(3) . . . . ?
C8 C6 B9 B18 64.2(3) . . . . ?
C8 C6 B15 B8 37.8(2) . . . . ?
C8 C6 B15 B9 -102.4(3) . . . . ?
C8 C6 B15 B18 -63.5(3) . . . . ?
C8 C6 B15 B19 -0.5(3) . . . . ?
C8 B5 B9 C6 37.6(2) . . . . ?
C8 B5 B9 B15 2.9(4) . . . . ?
C8 B5 B9 B16 -97.6(3) . . . . ?
C8 B5 B9 B18 -59.4(3) . . . . ?
C8 B5 B11 B14 34.4(2) . . . . ?
C8 B5 B11 B16 135.4(3) . . . . ?
C8 B5 B11 B20 98.1(3) . . . . ?
C8 B5 B16 B9 101.0(3) . . . . ?
C8 B5 B16 B11 -37.9(2) . . . . ?
C8 B5 B16 B18 62.9(3) . . . . ?
C8 B5 B16 B20 -0.6(3) . . . . ?
C8 B8 B14 B11 -35.0(2) . . . . ?
C8 B8 B14 B19 -135.9(3) . . . . ?
C8 B8 B14 B20 -98.3(3) . . . . ?
C8 B8 B15 C6 -37.8(2) . . . . ?
C8 B8 B15 B9 -2.7(4) . . . . ?
C8 B8 B15 B18 60.9(3) . . . . ?
C8 B8 B15 B19 98.5(3) . . . . ?
C8 B8 B19 B14 37.8(3) . . . . ?
C8 B8 B19 B15 -100.8(3) . . . . ?
C8 B8 B19 B18 -63.5(4) . . . . ?
C8 B8 B19 B20 0.1(4) . . . . ?
C8 B11 B14 B8 35.0(2) . . . . ?
C8 B11 B14 B19 97.4(3) . . . . ?
C8 B11 B14 B20 135.4(3) . . . . ?
C8 B11 B16 B5 39.2(2) . . . . ?
C8 B11 B16 B9 2.2(4) . . . . ?
C8 B11 B16 B18 -61.5(4) . . . . ?
C8 B11 B16 B20 -99.1(3) . . . . ?
C8 B11 B20 B14 -38.6(3) . . . . ?
C8 B11 B20 B16 99.8(3) . . . . ?
C8 B11 B20 B18 62.0(4) . . . . ?
C8 B11 B20 B19 -0.8(4) . . . . ?
C8 B14 B19 B8 -38.2(3) . . . . ?
C8 B14 B19 B15 -0.7(4) . . . . ?
C8 B14 B19 B18 62.6(4) . . . . ?
C8 B14 B19 B20 99.6(3) . . . . ?
C8 B14 B20 B11 38.6(3) . . . . ?
C8 B14 B20 B16 1.5(4) . . . . ?
C8 B14 B20 B18 -62.3(4) . . . . ?
C8 B14 B20 B19 -98.9(3) . . . . ?
C9 C3 C8 C6 -104.8(3) . . . . ?
C9 C3 C8 B5 -36.5(4) . . . . ?
C9 C3 C8 B8 -174.6(3) . . . . ?
C9 C3 C8 B11 35.5(4) . . . . ?
C9 C3 C8 B14 110.4(4) . . . . ?
C9 C3 C11 C10 -0.4(5) . . . . ?
C10 C5 C7 C4 -116.5(3) . . . . ?
C10 C5 C7 B1 -48.4(4) . . . . ?
C10 C5 C7 B3 173.5(3) . . . . ?
C10 C5 C7 B6 99.9(4) . . . . ?
C10 C5 C7 B12 24.5(4) . . . . ?
C10 C5 C14 C9 -0.8(5) . . . . ?
C11 C3 C8 C6 77.9(4) . . . . ?
C11 C3 C8 B5 146.2(3) . . . . ?
C11 C3 C8 B8 8.1(4) . . . . ?
C11 C3 C8 B11 -141.8(3) . . . . ?
C11 C3 C8 B14 -66.9(4) . . . . ?
C11 C3 C9 C14 1.6(5) . . . . ?
C12 C2 C4 C7 72.7(4) . . . . ?
C12 C2 C4 B1 4.3(5) . . . . ?
C12 C2 C4 B2 -149.5(3) . . . . ?
C12 C2 C4 B3 139.3(3) . . . . ?
C12 C2 C4 B4 -71.3(4) . . . . ?
C12 C2 C18 Fe1 60.1(2) . . . . ?
C12 C2 C18 C22 0.4(4) . . . . ?
C12 C17 C22 Fe1 -59.5(3) . . . . ?
C12 C17 C22 C18 -0.3(5) . . . . ?
C13 C1 C6 C8 -94.0(3) . . . . ?
C13 C1 C6 B5 -162.1(3) . . . . ?
C13 C1 C6 B8 -27.4(4) . . . . ?
C13 C1 C6 B9 123.7(3) . . . . ?
C13 C1 C6 B15 45.0(4) . . . . ?
C13 C1 C15 Fe2 -59.9(2) . . . . ?
C13 C1 C15 C21 -0.2(4) . . . . ?
C13 C20 C21 Fe2 59.4(3) . . . . ?
C13 C20 C21 C15 0.2(4) . . . . ?
C14 C5 C7 C4 64.2(4) . . . . ?
C14 C5 C7 B1 132.4(3) . . . . ?
C14 C5 C7 B3 -5.8(4) . . . . ?
C14 C5 C7 B6 -79.4(4) . . . . ?
C14 C5 C7 B12 -154.8(3) . . . . ?
C14 C5 C10 C11 2.0(5) . . . . ?
C15 C1 C6 C8 80.4(4) . . . . ?
C15 C1 C6 B5 12.3(4) . . . . ?
C15 C1 C6 B8 147.1(3) . . . . ?
C15 C1 C6 B9 -61.8(4) . . . . ?
C15 C1 C6 B15 -140.5(3) . . . . ?
C15 C1 C13 Fe2 59.7(2) . . . . ?
C15 C1 C13 C20 0.3(4) . . . . ?
C16 C19 C24 Fe2 -60.1(3) . . . . ?
C16 C19 C24 C26 -0.3(5) . . . . ?
C16 C25 C26 Fe2 61.3(3) . . . . ?
C16 C25 C26 C24 0.7(5) . . . . ?
C18 C2 C4 C7 -98.7(3) . . . . ?
C18 C2 C4 B1 -167.1(3) . . . . ?
C18 C2 C4 B2 39.1(4) . . . . ?
C18 C2 C4 B3 -32.1(4) . . . . ?
C18 C2 C4 B4 117.3(4) . . . . ?
C18 C2 C12 Fe1 -59.8(2) . . . . ?
C18 C2 C12 C17 -0.6(4) . . . . ?
B1 C4 C7 C5 106.2(3) . . . . ?
B1 C4 C7 B3 -144.6(2) . . . . ?
B1 C4 C7 B6 -106.1(3) . . . . ?
B1 C4 C7 B12 -38.9(2) . . . . ?
B1 C4 B2 B3 101.6(3) . . . . ?
B1 C4 B2 B4 -37.8(3) . . . . ?
B1 C4 B2 B10 0.6(3) . . . . ?
B1 C4 B2 B13 62.9(3) . . . . ?
B1 C4 B3 C7 32.3(2) . . . . ?
B1 C4 B3 B2 -106.3(2) . . . . ?
B1 C4 B3 B6 -3.9(3) . . . . ?
B1 C4 B3 B13 -67.1(3) . . . . ?
B1 C4 B4 B2 140.5(3) . . . . ?
B1 C4 B4 B7 38.6(2) . . . . ?
B1 C4 B4 B10 101.6(3) . . . . ?
B1 C7 B3 C4 -32.5(2) . . . . ?
B1 C7 B3 B2 3.5(3) . . . . ?
B1 C7 B3 B6 106.3(3) . . . . ?
B1 C7 B3 B13 66.9(3) . . . . ?
B1 C7 B6 B3 -102.7(3) . . . . ?
B1 C7 B6 B12 37.7(3) . . . . ?
B1 C7 B6 B13 -63.9(3) . . . . ?
B1 C7 B6 B17 -1.8(3) . . . . ?
B1 C7 B12 B6 -140.9(3) . . . . ?
B1 C7 B12 B7 -38.8(2) . . . . ?
B1 C7 B12 B17 -101.3(3) . . . . ?
B1 B4 B7 B10 137.6(3) . . . . ?
B1 B4 B7 B12 37.1(3) . . . . ?
B1 B4 B7 B17 100.9(3) . . . . ?
B1 B4 B10 B2 100.0(3) . . . . ?
B1 B4 B10 B7 -37.9(2) . . . . ?
B1 B4 B10 B13 62.5(3) . . . . ?
B1 B4 B10 B17 -0.9(3) . . . . ?
B1 B7 B10 B2 0.5(4) . . . . ?
B1 B7 B10 B4 38.0(3) . . . . ?
B1 B7 B10 B13 -62.7(3) . . . . ?
B1 B7 B10 B17 -100.7(3) . . . . ?
B1 B7 B12 C7 38.5(2) . . . . ?
B1 B7 B12 B6 100.5(3) . . . . ?
B1 B7 B12 B17 137.6(3) . . . . ?
B1 B7 B17 B6 -1.1(4) . . . . ?
B1 B7 B17 B10 100.8(3) . . . . ?
B1 B7 B17 B12 -38.0(3) . . . . ?
B1 B7 B17 B13 62.4(3) . . . . ?
B1 B12 B17 B6 -101.1(3) . . . . ?
B1 B12 B17 B7 37.6(2) . . . . ?
B1 B12 B17 B10 0.3(4) . . . . ?
B1 B12 B17 B13 -63.6(4) . . . . ?
C19 C16 C25 Fe2 59.0(3) . . . . ?
C19 C16 C25 C26 -0.9(5) . . . . ?
C19 C24 C26 Fe2 -61.2(3) . . . . ?
C19 C24 C26 C25 -0.3(5) . . . . ?
B2 C4 C7 C5 -147.2(2) . . . . ?
B2 C4 C7 B1 106.5(2) . . . . ?
B2 C4 C7 B3 -38.1(2) . . . . ?
B2 C4 C7 B6 0.4(3) . . . . ?
B2 C4 C7 B12 67.6(3) . . . . ?
B2 C4 B1 C7 -99.3(3) . . . . ?
B2 C4 B1 B4 38.1(3) . . . . ?
B2 C4 B1 B7 -0.3(3) . . . . ?
B2 C4 B1 B12 -63.1(3) . . . . ?
B2 C4 B3 C7 138.6(2) . . . . ?
B2 C4 B3 B6 102.4(3) . . . . ?
B2 C4 B3 B13 39.2(2) . . . . ?
B2 C4 B4 B1 -140.5(3) . . . . ?
B2 C4 B4 B7 -101.9(3) . . . . ?
B2 C4 B4 B10 -38.9(3) . . . . ?
B2 B3 B6 C7 98.3(3) . . . . ?
B2 B3 B6 B12 63.7(3) . . . . ?
B2 B3 B6 B13 -37.1(3) . . . . ?
B2 B3 B6 B17 0.6(3) . . . . ?
B2 B3 B13 B6 139.2(3) . . . . ?
B2 B3 B13 B10 38.0(3) . . . . ?
B2 B3 B13 B17 101.0(3) . . . . ?
B2 B4 B7 B1 -99.7(3) . . . . ?
B2 B4 B7 B10 37.9(2) . . . . ?
B2 B4 B7 B12 -62.6(3) . . . . ?
B2 B4 B7 B17 1.2(3) . . . . ?
B2 B4 B10 B7 -137.8(3) . . . . ?
B2 B4 B10 B13 -37.5(3) . . . . ?
B2 B4 B10 B17 -100.9(3) . . . . ?
B2 B10 B13 B3 -37.8(3) . . . . ?
B2 B10 B13 B6 -101.6(3) . . . . ?
B2 B10 B13 B17 -138.4(3) . . . . ?
B2 B10 B17 B6 0.4(4) . . . . ?
B2 B10 B17 B7 -100.2(3) . . . . ?
B2 B10 B17 B12 -63.1(4) . . . . ?
B2 B10 B17 B13 37.2(2) . . . . ?
B2 B13 B17 B6 101.7(3) . . . . ?
B2 B13 B17 B7 0.9(4) . . . . ?
B2 B13 B17 B10 -37.4(2) . . . . ?
B2 B13 B17 B12 64.3(4) . . . . ?
B3 C4 C7 C5 -109.1(3) . . . . ?
B3 C4 C7 B1 144.6(2) . . . . ?
B3 C4 C7 B6 38.5(2) . . . . ?
B3 C4 C7 B12 105.8(3) . . . . ?
B3 C4 B1 C7 -32.1(2) . . . . ?
B3 C4 B1 B4 105.3(3) . . . . ?
B3 C4 B1 B7 66.8(3) . . . . ?
B3 C4 B1 B12 4.0(3) . . . . ?
B3 C4 B2 B4 -139.4(3) . . . . ?
B3 C4 B2 B10 -101.0(3) . . . . ?
B3 C4 B2 B13 -38.7(2) . . . . ?
B3 C4 B4 B1 -102.2(3) . . . . ?
B3 C4 B4 B2 38.3(3) . . . . ?
B3 C4 B4 B7 -63.6(3) . . . . ?
B3 C4 B4 B10 -0.6(3) . . . . ?
B3 C7 B1 C4 32.8(2) . . . . ?
B3 C7 B1 B4 -4.4(3) . . . . ?
B3 C7 B1 B7 -66.9(3) . . . . ?
B3 C7 B1 B12 -105.6(3) . . . . ?
B3 C7 B6 B12 140.4(3) . . . . ?
B3 C7 B6 B13 38.9(2) . . . . ?
B3 C7 B6 B17 100.9(3) . . . . ?
B3 C7 B12 B1 103.2(3) . . . . ?
B3 C7 B12 B6 -37.8(3) . . . . ?
B3 C7 B12 B7 64.4(3) . . . . ?
B3 C7 B12 B17 1.9(4) . . . . ?
B3 B2 B4 C4 -36.2(2) . . . . ?
B3 B2 B4 B1 -1.4(3) . . . . ?
B3 B2 B4 B7 61.9(3) . . . . ?
B3 B2 B4 B10 99.8(3) . . . . ?
B3 B2 B10 B4 -100.7(3) . . . . ?
B3 B2 B10 B7 -63.4(3) . . . . ?
B3 B2 B10 B13 37.2(2) . . . . ?
B3 B2 B10 B17 0.0(3) . . . . ?
B3 B2 B13 B6 -36.8(2) . . . . ?
B3 B2 B13 B10 -137.7(3) . . . . ?
B3 B2 B13 B17 -100.7(3) . . . . ?
B3 B6 B12 C7 35.0(2) . . . . ?
B3 B6 B12 B1 0.3(3) . . . . ?
B3 B6 B12 B7 -63.0(3) . . . . ?
B3 B6 B12 B17 -99.9(3) . . . . ?
B3 B6 B13 B2 36.7(2) . . . . ?
B3 B6 B13 B10 100.8(3) . . . . ?
B3 B6 B13 B17 137.3(3) . . . . ?
B3 B6 B17 B7 63.5(3) . . . . ?
B3 B6 B17 B10 -0.6(4) . . . . ?
B3 B6 B17 B12 100.4(3) . . . . ?
B3 B6 B17 B13 -37.6(2) . . . . ?
B3 B13 B17 B6 38.2(3) . . . . ?
B3 B13 B17 B7 -62.6(4) . . . . ?
B3 B13 B17 B10 -101.0(3) . . . . ?
B3 B13 B17 B12 0.8(4) . . . . ?
B4 C4 C7 C5 145.7(2) . . . . ?
B4 C4 C7 B1 39.4(2) . . . . ?
B4 C4 C7 B3 -105.2(2) . . . . ?
B4 C4 C7 B6 -66.7(3) . . . . ?
B4 C4 C7 B12 0.5(3) . . . . ?
B4 C4 B1 C7 -137.4(2) . . . . ?
B4 C4 B1 B7 -38.4(3) . . . . ?
B4 C4 B1 B12 -101.2(3) . . . . ?
B4 C4 B2 B3 139.4(3) . . . . ?
B4 C4 B2 B10 38.5(3) . . . . ?
B4 C4 B2 B13 100.7(3) . . . . ?
B4 C4 B3 C7 99.8(2) . . . . ?
B4 C4 B3 B2 -38.8(3) . . . . ?
B4 C4 B3 B6 63.7(3) . . . . ?
B4 C4 B3 B13 0.4(3) . . . . ?
B4 B1 B7 B10 -38.0(3) . . . . ?
B4 B1 B7 B12 -138.8(3) . . . . ?
B4 B1 B7 B17 -100.9(3) . . . . ?
B4 B1 B12 C7 -99.0(2) . . . . ?
B4 B1 B12 B6 -64.4(3) . . . . ?
B4 B1 B12 B7 36.8(2) . . . . ?
B4 B1 B12 B17 -0.9(3) . . . . ?
B4 B2 B3 C4 35.6(2) . . . . ?
B4 B2 B3 C7 -1.2(3) . . . . ?
B4 B2 B3 B6 -63.1(3) . . . . ?
B4 B2 B3 B13 -100.1(3) . . . . ?
B4 B2 B10 B7 37.3(3) . . . . ?
B4 B2 B10 B13 138.0(3) . . . . ?
B4 B2 B10 B17 100.7(3) . . . . ?
B4 B2 B13 B3 100.5(3) . . . . ?
B4 B2 B13 B6 63.7(3) . . . . ?
B4 B2 B13 B10 -37.2(2) . . . . ?
B4 B2 B13 B17 -0.2(3) . . . . ?
B4 B7 B10 B2 -37.6(3) . . . . ?
B4 B7 B10 B13 -100.7(3) . . . . ?
B4 B7 B10 B17 -138.7(3) . . . . ?
B4 B7 B12 C7 1.4(4) . . . . ?
B4 B7 B12 B1 -37.1(3) . . . . ?
B4 B7 B12 B6 63.4(3) . . . . ?
B4 B7 B12 B17 100.5(3) . . . . ?
B4 B7 B17 B6 -64.9(4) . . . . ?
B4 B7 B17 B10 37.0(3) . . . . ?
B4 B7 B17 B12 -101.7(3) . . . . ?
B4 B7 B17 B13 -1.3(4) . . . . ?
B4 B10 B13 B2 37.6(3) . . . . ?
B4 B10 B13 B3 -0.3(4) . . . . ?
B4 B10 B13 B6 -64.0(3) . . . . ?
B4 B10 B13 B17 -100.8(3) . . . . ?
B4 B10 B17 B6 63.8(3) . . . . ?
B4 B10 B17 B7 -36.7(2) . . . . ?
B4 B10 B17 B12 0.3(4) . . . . ?
B4 B10 B17 B13 100.7(3) . . . . ?
B5 C6 C8 C3 105.3(3) . . . . ?
B5 C6 C8 B8 -145.1(3) . . . . ?
B5 C6 C8 B11 -38.9(3) . . . . ?
B5 C6 C8 B14 -105.9(3) . . . . ?
B5 C6 B8 C8 32.0(2) . . . . ?
B5 C6 B8 B14 -4.1(3) . . . . ?
B5 C6 B8 B15 -105.6(3) . . . . ?
B5 C6 B8 B19 -67.2(3) . . . . ?
B5 C6 B9 B15 140.3(3) . . . . ?
B5 C6 B9 B16 39.4(3) . . . . ?
B5 C6 B9 B18 102.3(3) . . . . ?
B5 C6 B15 B8 102.4(3) . . . . ?
B5 C6 B15 B9 -37.7(3) . . . . ?
B5 C6 B15 B18 1.1(4) . . . . ?
B5 C6 B15 B19 64.1(3) . . . . ?
B5 C8 B8 C6 -32.1(2) . . . . ?
B5 C8 B8 B14 106.2(3) . . . . ?
B5 C8 B8 B15 4.7(4) . . . . ?
B5 C8 B8 B19 67.4(3) . . . . ?
B5 C8 B11 B14 -141.1(3) . . . . ?
B5 C8 B11 B16 -39.2(3) . . . . ?
B5 C8 B11 B20 -101.8(3) . . . . ?
B5 C8 B14 B8 -102.9(3) . . . . ?
B5 C8 B14 B11 37.3(3) . . . . ?
B5 C8 B14 B19 -64.7(3) . . . . ?
B5 C8 B14 B20 -1.9(4) . . . . ?
B5 B9 B15 C6 35.2(3) . . . . ?
B5 B9 B15 B8 -0.1(4) . . . . ?
B5 B9 B15 B18 -100.9(3) . . . . ?
B5 B9 B15 B19 -63.0(3) . . . . ?
B5 B9 B16 B11 37.1(3) . . . . ?
B5 B9 B16 B18 137.4(3) . . . . ?
B5 B9 B16 B20 100.9(3) . . . . ?
B5 B9 B18 B15 99.8(3) . . . . ?
B5 B9 B18 B16 -38.1(2) . . . . ?
B5 B9 B18 B19 61.9(3) . . . . ?
B5 B9 B18 B20 -1.9(4) . . . . ?
B5 B11 B14 C8 -34.8(2) . . . . ?
B5 B11 B14 B8 0.2(4) . . . . ?
B5 B11 B14 B19 62.6(3) . . . . ?
B5 B11 B14 B20 100.6(3) . . . . ?
B5 B11 B16 B9 -37.0(3) . . . . ?
B5 B11 B16 B18 -100.6(3) . . . . ?
B5 B11 B16 B20 -138.3(3) . . . . ?
B5 B11 B20 B14 -101.2(3) . . . . ?
B5 B11 B20 B16 37.2(3) . . . . ?
B5 B11 B20 B18 -0.7(4) . . . . ?
B5 B11 B20 B19 -63.5(4) . . . . ?
B5 B16 B18 B9 38.1(3) . . . . ?
B5 B16 B18 B15 0.1(4) . . . . ?
B5 B16 B18 B19 -63.4(4) . . . . ?
B5 B16 B18 B20 -101.4(3) . . . . ?
B5 B16 B20 B11 -37.5(3) . . . . ?
B5 B16 B20 B14 -0.5(4) . . . . ?
B5 B16 B20 B18 100.3(3) . . . . ?
B5 B16 B20 B19 62.7(4) . . . . ?
B6 C7 B1 C4 100.7(3) . . . . ?
B6 C7 B1 B4 63.5(3) . . . . ?
B6 C7 B1 B7 1.1(3) . . . . ?
B6 C7 B1 B12 -37.7(3) . . . . ?
B6 C7 B3 C4 -138.7(2) . . . . ?
B6 C7 B3 B2 -102.7(3) . . . . ?
B6 C7 B3 B13 -39.4(3) . . . . ?
B6 C7 B12 B1 140.9(3) . . . . ?
B6 C7 B12 B7 102.1(3) . . . . ?
B6 C7 B12 B17 39.7(3) . . . . ?
B6 B3 B13 B2 -139.2(3) . . . . ?
B6 B3 B13 B10 -101.2(3) . . . . ?
B6 B3 B13 B17 -38.2(3) . . . . ?
B6 B12 B17 B7 138.7(3) . . . . ?
B6 B12 B17 B10 101.5(3) . . . . ?
B6 B12 B17 B13 37.5(3) . . . . ?
B6 B13 B17 B7 -100.8(3) . . . . ?
B6 B13 B17 B10 -139.1(3) . . . . ?
B6 B13 B17 B12 -37.4(3) . . . . ?
B7 B1 B4 C4 136.1(3) . . . . ?
B7 B1 B4 B2 101.6(3) . . . . ?
B7 B1 B4 B10 38.0(3) . . . . ?
B7 B1 B12 C7 -135.8(3) . . . . ?
B7 B1 B12 B6 -101.2(3) . . . . ?
B7 B1 B12 B17 -37.7(2) . . . . ?
B7 B4 B10 B2 137.8(3) . . . . ?
B7 B4 B10 B13 100.3(3) . . . . ?
B7 B4 B10 B17 37.0(3) . . . . ?
B7 B10 B13 B2 100.4(3) . . . . ?
B7 B10 B13 B3 62.5(3) . . . . ?
B7 B10 B13 B6 -1.2(3) . . . . ?
B7 B10 B13 B17 -38.0(2) . . . . ?
B7 B10 B17 B6 100.6(3) . . . . ?
B7 B10 B17 B12 37.1(3) . . . . ?
B7 B10 B17 B13 137.4(3) . . . . ?
B7 B12 B17 B6 -138.7(3) . . . . ?
B7 B12 B17 B10 -37.3(3) . . . . ?
B7 B12 B17 B13 -101.2(3) . . . . ?
B8 C6 C8 C3 -109.6(3) . . . . ?
B8 C6 C8 B5 145.1(3) . . . . ?
B8 C6 C8 B11 106.1(3) . . . . ?
B8 C6 C8 B14 39.1(2) . . . . ?
B8 C6 B5 C8 -31.8(2) . . . . ?
B8 C6 B5 B9 105.8(3) . . . . ?
B8 C6 B5 B11 4.2(3) . . . . ?
B8 C6 B5 B16 66.6(3) . . . . ?
B8 C6 B9 B5 -102.2(3) . . . . ?
B8 C6 B9 B15 38.0(3) . . . . ?
B8 C6 B9 B16 -62.8(3) . . . . ?
B8 C6 B9 B18 0.1(3) . . . . ?
B8 C6 B15 B9 -140.2(3) . . . . ?
B8 C6 B15 B18 -101.3(3) . . . . ?
B8 C6 B15 B19 -38.3(3) . . . . ?
B8 C8 B5 C6 32.1(2) . . . . ?
B8 C8 B5 B9 -4.7(4) . . . . ?
B8 C8 B5 B11 -106.0(3) . . . . ?
B8 C8 B5 B16 -67.1(3) . . . . ?
B8 C8 B11 B5 102.8(3) . . . . ?
B8 C8 B11 B14 -38.3(3) . . . . ?
B8 C8 B11 B16 63.6(3) . . . . ?
B8 C8 B11 B20 1.0(4) . . . . ?
B8 C8 B14 B11 140.3(3) . . . . ?
B8 C8 B14 B19 38.2(3) . . . . ?
B8 C8 B14 B20 101.0(3) . . . . ?
B8 B14 B19 B15 37.5(3) . . . . ?
B8 B14 B19 B18 100.8(3) . . . . ?
B8 B14 B19 B20 137.8(3) . . . . ?
B8 B14 B20 B11 100.4(3) . . . . ?
B8 B14 B20 B16 63.3(4) . . . . ?
B8 B14 B20 B18 -0.5(4) . . . . ?
B8 B14 B20 B19 -37.1(3) . . . . ?
B8 B15 B18 B9 -100.6(3) . . . . ?
B8 B15 B18 B16 -63.1(4) . . . . ?
B8 B15 B18 B19 37.2(3) . . . . ?
B8 B15 B18 B20 0.0(4) . . . . ?
B8 B15 B19 B14 -37.6(3) . . . . ?
B8 B15 B19 B18 -138.1(3) . . . . ?
B8 B15 B19 B20 -101.1(3) . . . . ?
B8 B19 B20 B11 0.4(4) . . . . ?
B8 B19 B20 B14 38.0(3) . . . . ?
B8 B19 B20 B16 -62.8(4) . . . . ?
B8 B19 B20 B18 -100.8(4) . . . . ?
B9 C6 C8 C3 144.3(3) . . . . ?
B9 C6 C8 B5 39.0(3) . . . . ?
B9 C6 C8 B8 -106.1(3) . . . . ?
B9 C6 C8 B11 0.1(3) . . . . ?
B9 C6 C8 B14 -66.9(3) . . . . ?
B9 C6 B5 C8 -137.6(3) . . . . ?
B9 C6 B5 B11 -101.6(3) . . . . ?
B9 C6 B5 B16 -39.1(3) . . . . ?
B9 C6 B8 C8 99.4(3) . . . . ?
B9 C6 B8 B14 63.3(3) . . . . ?
B9 C6 B8 B15 -38.3(3) . . . . ?
B9 C6 B8 B19 0.2(3) . . . . ?
B9 C6 B15 B8 140.2(3) . . . . ?
B9 C6 B15 B18 38.8(3) . . . . ?
B9 C6 B15 B19 101.9(3) . . . . ?
B9 B5 B11 C8 -98.7(2) . . . . ?
B9 B5 B11 B14 -64.2(3) . . . . ?
B9 B5 B11 B16 36.7(2) . . . . ?
B9 B5 B11 B20 -0.5(3) . . . . ?
B9 B5 B16 B11 -138.9(3) . . . . ?
B9 B5 B16 B18 -38.0(3) . . . . ?
B9 B5 B16 B20 -101.5(3) . . . . ?
B9 B15 B18 B16 37.5(3) . . . . ?
B9 B15 B18 B19 137.8(3) . . . . ?
B9 B15 B18 B20 100.6(3) . . . . ?
B9 B15 B19 B8 100.2(3) . . . . ?
B9 B15 B19 B14 62.6(3) . . . . ?
B9 B15 B19 B18 -37.9(3) . . . . ?
B9 B15 B19 B20 -0.9(4) . . . . ?
B9 B16 B18 B15 -38.0(3) . . . . ?
B9 B16 B18 B19 -101.5(3) . . . . ?
B9 B16 B18 B20 -139.4(3) . . . . ?
B9 B16 B20 B11 -101.3(3) . . . . ?
B9 B16 B20 B14 -64.4(4) . . . . ?
B9 B16 B20 B18 36.5(3) . . . . ?
B9 B16 B20 B19 -1.1(4) . . . . ?
B9 B18 B19 B8 0.4(4) . . . . ?
B9 B18 B19 B14 -63.8(4) . . . . ?
B9 B18 B19 B15 38.1(3) . . . . ?
B9 B18 B19 B20 -100.6(3) . . . . ?
B9 B18 B20 B11 1.6(4) . . . . ?
B9 B18 B20 B14 64.6(4) . . . . ?
B9 B18 B20 B16 -36.1(3) . . . . ?
B9 B18 B20 B19 101.4(3) . . . . ?
B10 B2 B3 C4 98.3(3) . . . . ?
B10 B2 B3 C7 61.6(3) . . . . ?
B10 B2 B3 B6 -0.4(3) . . . . ?
B10 B2 B3 B13 -37.4(3) . . . . ?
B10 B2 B4 C4 -136.0(3) . . . . ?
B10 B2 B4 B1 -101.2(3) . . . . ?
B10 B2 B4 B7 -37.9(3) . . . . ?
B10 B2 B13 B3 137.7(3) . . . . ?
B10 B2 B13 B6 101.0(3) . . . . ?
B10 B2 B13 B17 37.1(3) . . . . ?
B10 B4 B7 B1 -137.6(3) . . . . ?
B10 B4 B7 B12 -100.5(3) . . . . ?
B10 B4 B7 B17 -36.7(3) . . . . ?
B10 B7 B12 C7 -62.4(3) . . . . ?
B10 B7 B12 B1 -100.9(3) . . . . ?
B10 B7 B12 B6 -0.4(3) . . . . ?
B10 B7 B12 B17 36.7(2) . . . . ?
B10 B7 B17 B6 -101.9(3) . . . . ?
B10 B7 B17 B12 -138.7(3) . . . . ?
B10 B7 B17 B13 -38.3(3) . . . . ?
B10 B13 B17 B6 139.1(3) . . . . ?
B10 B13 B17 B7 38.4(3) . . . . ?
B10 B13 B17 B12 101.7(3) . . . . ?
B11 C8 B5 C6 138.2(3) . . . . ?
B11 C8 B5 B9 101.3(3) . . . . ?
B11 C8 B5 B16 38.9(2) . . . . ?
B11 C8 B8 C6 -100.2(3) . . . . ?
B11 C8 B8 B14 38.1(3) . . . . ?
B11 C8 B8 B15 -63.5(3) . . . . ?
B11 C8 B8 B19 -0.7(4) . . . . ?
B11 C8 B14 B8 -140.3(3) . . . . ?
B11 C8 B14 B19 -102.0(3) . . . . ?
B11 C8 B14 B20 -39.3(3) . . . . ?
B11 B5 B9 C6 98.5(3) . . . . ?
B11 B5 B9 B15 63.8(3) . . . . ?
B11 B5 B9 B16 -36.7(3) . . . . ?
B11 B5 B9 B18 1.5(3) . . . . ?
B11 B5 B16 B9 138.9(3) . . . . ?
B11 B5 B16 B18 100.9(3) . . . . ?
B11 B5 B16 B20 37.4(3) . . . . ?
B11 B14 B19 B8 -99.8(3) . . . . ?
B11 B14 B19 B15 -62.3(4) . . . . ?
B11 B14 B19 B18 1.0(4) . . . . ?
B11 B14 B19 B20 38.0(3) . . . . ?
B11 B14 B20 B16 -37.2(3) . . . . ?
B11 B14 B20 B18 -100.9(4) . . . . ?
B11 B14 B20 B19 -137.5(3) . . . . ?
B11 B16 B18 B9 101.8(3) . . . . ?
B11 B16 B18 B15 63.8(4) . . . . ?
B11 B16 B18 B19 0.3(4) . . . . ?
B11 B16 B18 B20 -37.7(3) . . . . ?
B11 B16 B20 B14 37.0(3) . . . . ?
B11 B16 B20 B18 137.8(3) . . . . ?
B11 B16 B20 B19 100.2(3) . . . . ?
C23 C27 C28 Fe1 -61.2(4) . . . . ?
C23 C27 C28 C30 0.2(7) . . . . ?
C23 C29 C30 Fe1 61.0(3) . . . . ?
C23 C29 C30 C28 1.2(7) . . . . ?
B12 C7 B1 C4 138.4(2) . . . . ?
B12 C7 B1 B4 101.2(3) . . . . ?
B12 C7 B1 B7 38.8(2) . . . . ?
B12 C7 B3 C4 -100.8(3) . . . . ?
B12 C7 B3 B2 -64.8(3) . . . . ?
B12 C7 B3 B6 37.9(3) . . . . ?
B12 C7 B3 B13 -1.4(4) . . . . ?
B12 C7 B6 B3 -140.4(3) . . . . ?
B12 C7 B6 B13 -101.5(3) . . . . ?
B12 C7 B6 B17 -39.5(3) . . . . ?
B12 B1 B4 C4 99.3(3) . . . . ?
B12 B1 B4 B2 64.7(3) . . . . ?
B12 B1 B4 B7 -36.9(3) . . . . ?
B12 B1 B4 B10 1.1(3) . . . . ?
B12 B1 B7 B4 138.8(3) . . . . ?
B12 B1 B7 B10 100.8(3) . . . . ?
B12 B1 B7 B17 37.9(3) . . . . ?
B12 B6 B13 B2 -63.1(3) . . . . ?
B12 B6 B13 B3 -99.9(3) . . . . ?
B12 B6 B13 B10 1.0(3) . . . . ?
B12 B6 B13 B17 37.5(2) . . . . ?
B12 B6 B17 B7 -36.9(3) . . . . ?
B12 B6 B17 B10 -101.0(3) . . . . ?
B12 B6 B17 B13 -138.0(3) . . . . ?
B12 B7 B10 B2 64.1(3) . . . . ?
B12 B7 B10 B4 101.7(3) . . . . ?
B12 B7 B10 B13 1.0(3) . . . . ?
B12 B7 B10 B17 -37.0(2) . . . . ?
B12 B7 B17 B6 36.8(3) . . . . ?
B12 B7 B17 B10 138.7(3) . . . . ?
B12 B7 B17 B13 100.4(3) . . . . ?
B13 B2 B3 C4 135.7(3) . . . . ?
B13 B2 B3 C7 98.9(3) . . . . ?
B13 B2 B3 B6 37.0(3) . . . . ?
B13 B2 B4 C4 -98.7(3) . . . . ?
B13 B2 B4 B1 -63.9(3) . . . . ?
B13 B2 B4 B7 -0.6(3) . . . . ?
B13 B2 B4 B10 37.3(3) . . . . ?
B13 B2 B10 B4 -138.0(3) . . . . ?
B13 B2 B10 B7 -100.6(3) . . . . ?
B13 B2 B10 B17 -37.2(3) . . . . ?
B13 B3 B6 C7 135.4(3) . . . . ?
B13 B3 B6 B12 100.8(3) . . . . ?
B13 B3 B6 B17 37.7(3) . . . . ?
B13 B6 B12 C7 97.6(3) . . . . ?
B13 B6 B12 B1 62.9(3) . . . . ?
B13 B6 B12 B7 -0.4(3) . . . . ?
B13 B6 B12 B17 -37.3(3) . . . . ?
B13 B6 B17 B7 101.1(3) . . . . ?
B13 B6 B17 B10 37.0(3) . . . . ?
B13 B6 B17 B12 138.0(3) . . . . ?
B13 B10 B17 B6 -36.8(3) . . . . ?
B13 B10 B17 B7 -137.4(3) . . . . ?
B13 B10 B17 B12 -100.3(3) . . . . ?
B14 C8 B5 C6 100.8(3) . . . . ?
B14 C8 B5 B9 63.9(3) . . . . ?
B14 C8 B5 B11 -37.3(3) . . . . ?
B14 C8 B5 B16 1.6(3) . . . . ?
B14 C8 B8 C6 -138.3(3) . . . . ?
B14 C8 B8 B15 -101.6(3) . . . . ?
B14 C8 B8 B19 -38.8(3) . . . . ?
B14 C8 B11 B5 141.1(3) . . . . ?
B14 C8 B11 B16 101.9(3) . . . . ?
B14 C8 B11 B20 39.3(3) . . . . ?
B14 B8 B15 C6 -99.0(3) . . . . ?
B14 B8 B15 B9 -63.9(3) . . . . ?
B14 B8 B15 B18 -0.3(4) . . . . ?
B14 B8 B15 B19 37.2(3) . . . . ?
B14 B8 B19 B15 -138.6(3) . . . . ?
B14 B8 B19 B18 -101.3(3) . . . . ?
B14 B8 B19 B20 -37.6(3) . . . . ?
B14 B11 B16 B5 100.9(3) . . . . ?
B14 B11 B16 B9 63.9(4) . . . . ?
B14 B11 B16 B18 0.3(4) . . . . ?
B14 B11 B16 B20 -37.4(3) . . . . ?
B14 B11 B20 B16 138.4(3) . . . . ?
B14 B11 B20 B18 100.5(3) . . . . ?
B14 B11 B20 B19 37.7(3) . . . . ?
B14 B19 B20 B11 -37.6(3) . . . . ?
B14 B19 B20 B16 -100.8(3) . . . . ?
B14 B19 B20 B18 -138.8(3) . . . . ?
B15 C6 C8 C3 -148.7(2) . . . . ?
B15 C6 C8 B5 106.0(3) . . . . ?
B15 C6 C8 B8 -39.1(2) . . . . ?
B15 C6 C8 B11 67.1(3) . . . . ?
B15 C6 C8 B14 0.1(3) . . . . ?
B15 C6 B5 C8 -99.5(3) . . . . ?
B15 C6 B5 B9 38.1(3) . . . . ?
B15 C6 B5 B11 -63.5(3) . . . . ?
B15 C6 B5 B16 -1.0(4) . . . . ?
B15 C6 B8 C8 137.7(3) . . . . ?
B15 C6 B8 B14 101.5(3) . . . . ?
B15 C6 B8 B19 38.5(3) . . . . ?
B15 C6 B9 B5 -140.3(3) . . . . ?
B15 C6 B9 B16 -100.8(3) . . . . ?
B15 C6 B9 B18 -38.0(3) . . . . ?
B15 B8 B14 C8 98.8(3) . . . . ?
B15 B8 B14 B11 63.8(3) . . . . ?
B15 B8 B14 B19 -37.1(3) . . . . ?
B15 B8 B14 B20 0.5(4) . . . . ?
B15 B8 B19 B14 138.6(3) . . . . ?
B15 B8 B19 B18 37.3(3) . . . . ?
B15 B8 B19 B20 101.0(4) . . . . ?
B15 B9 B16 B5 -100.3(3) . . . . ?
B15 B9 B16 B11 -63.2(4) . . . . ?
B15 B9 B16 B18 37.1(3) . . . . ?
B15 B9 B16 B20 0.6(3) . . . . ?
B15 B9 B18 B16 -137.9(3) . . . . ?
B15 B9 B18 B19 -37.9(3) . . . . ?
B15 B9 B18 B20 -101.7(3) . . . . ?
B15 B18 B19 B8 -37.7(3) . . . . ?
B15 B18 B19 B14 -101.9(3) . . . . ?
B15 B18 B19 B20 -138.8(3) . . . . ?
B15 B18 B20 B11 -62.7(4) . . . . ?
B15 B18 B20 B14 0.3(4) . . . . ?
B15 B18 B20 B16 -100.4(3) . . . . ?
B15 B18 B20 B19 37.1(3) . . . . ?
B15 B19 B20 B11 64.5(4) . . . . ?
B15 B19 B20 B14 102.0(3) . . . . ?
B15 B19 B20 B16 1.2(4) . . . . ?
B15 B19 B20 B18 -36.7(3) . . . . ?
B16 B5 B9 C6 135.2(3) . . . . ?
B16 B5 B9 B15 100.5(3) . . . . ?
B16 B5 B9 B18 38.2(3) . . . . ?
B16 B5 B11 C8 -135.4(3) . . . . ?
B16 B5 B11 B14 -100.9(3) . . . . ?
B16 B5 B11 B20 -37.2(3) . . . . ?
B16 B9 B15 C6 98.4(3) . . . . ?
B16 B9 B15 B8 63.0(3) . . . . ?
B16 B9 B15 B18 -37.7(3) . . . . ?
B16 B9 B15 B19 0.2(3) . . . . ?
B16 B9 B18 B15 137.9(3) . . . . ?
B16 B9 B18 B19 100.0(3) . . . . ?
B16 B9 B18 B20 36.1(3) . . . . ?
B16 B11 B14 C8 -98.2(3) . . . . ?
B16 B11 B14 B8 -63.1(4) . . . . ?
B16 B11 B14 B19 -0.8(4) . . . . ?
B16 B11 B14 B20 37.2(3) . . . . ?
B16 B11 B20 B14 -138.4(3) . . . . ?
B16 B11 B20 B18 -37.9(3) . . . . ?
B16 B11 B20 B19 -100.7(4) . . . . ?
B16 B18 B19 B8 63.4(4) . . . . ?
B16 B18 B19 B14 -0.8(4) . . . . ?
B16 B18 B19 B15 101.1(3) . . . . ?
B16 B18 B19 B20 -37.7(3) . . . . ?
B16 B18 B20 B11 37.7(3) . . . . ?
B16 B18 B20 B14 100.7(3) . . . . ?
B16 B18 B20 B19 137.5(3) . . . . ?
B17 B6 B12 C7 134.9(3) . . . . ?
B17 B6 B12 B1 100.2(3) . . . . ?
B17 B6 B12 B7 36.9(3) . . . . ?
B17 B6 B13 B2 -100.6(3) . . . . ?
B17 B6 B13 B3 -137.3(3) . . . . ?
B17 B6 B13 B10 -36.5(3) . . . . ?
B17 B7 B10 B2 101.1(3) . . . . ?
B17 B7 B10 B4 138.7(3) . . . . ?
B17 B7 B10 B13 38.0(2) . . . . ?
B17 B7 B12 C7 -99.1(3) . . . . ?
B17 B7 B12 B1 -137.6(3) . . . . ?
B17 B7 B12 B6 -37.1(2) . . . . ?
B17 B10 B13 B2 138.4(3) . . . . ?
B17 B10 B13 B3 100.5(3) . . . . ?
B17 B10 B13 B6 36.8(2) . . . . ?
B18 B9 B15 C6 136.1(3) . . . . ?
B18 B9 B15 B8 100.7(3) . . . . ?
B18 B9 B15 B19 37.9(3) . . . . ?
B18 B9 B16 B5 -137.4(3) . . . . ?
B18 B9 B16 B11 -100.3(3) . . . . ?
B18 B9 B16 B20 -36.5(3) . . . . ?
B18 B15 B19 B8 138.1(3) . . . . ?
B18 B15 B19 B14 100.5(3) . . . . ?
B18 B15 B19 B20 37.0(3) . . . . ?
B18 B16 B20 B11 -137.8(3) . . . . ?
B18 B16 B20 B14 -100.9(3) . . . . ?
B18 B16 B20 B19 -37.6(3) . . . . ?
B18 B19 B20 B11 101.2(4) . . . . ?
B18 B19 B20 B14 138.8(3) . . . . ?
B18 B19 B20 B16 38.0(3) . . . . ?
B19 B8 B14 C8 135.9(3) . . . . ?
B19 B8 B14 B11 101.0(3) . . . . ?
B19 B8 B14 B20 37.6(3) . . . . ?
B19 B8 B15 C6 -136.3(3) . . . . ?
B19 B8 B15 B9 -101.1(3) . . . . ?
B19 B8 B15 B18 -37.5(3) . . . . ?
B19 B14 B20 B11 137.5(3) . . . . ?
B19 B14 B20 B16 100.4(3) . . . . ?
B19 B14 B20 B18 36.6(3) . . . . ?
B19 B15 B18 B9 -137.8(3) . . . . ?
B19 B15 B18 B16 -100.3(3) . . . . ?
B19 B15 B18 B20 -37.2(3) . . . . ?
B19 B18 B20 B11 -99.8(3) . . . . ?
B19 B18 B20 B14 -36.8(3) . . . . ?
B19 B18 B20 B16 -137.5(3) . . . . ?
C25 C16 C19 Fe2 -58.5(3) . . . . ?
C25 C16 C19 C24 0.7(5) . . . . ?
B20 B11 B14 C8 -135.4(3) . . . . ?
B20 B11 B14 B8 -100.4(3) . . . . ?
B20 B11 B14 B19 -38.0(3) . . . . ?
B20 B11 B16 B5 138.3(3) . . . . ?
B20 B11 B16 B9 101.3(3) . . . . ?
B20 B11 B16 B18 37.7(3) . . . . ?
B20 B14 B19 B8 -137.8(3) . . . . ?
B20 B14 B19 B15 -100.3(4) . . . . ?
B20 B14 B19 B18 -37.0(3) . . . . ?
B20 B16 B18 B9 139.4(3) . . . . ?
B20 B16 B18 B15 101.5(3) . . . . ?
B20 B16 B18 B19 38.0(3) . . . . ?
B20 B18 B19 B8 101.0(3) . . . . ?
B20 B18 B19 B14 36.9(3) . . . . ?
B20 B18 B19 B15 138.8(3) . . . . ?
C27 C23 C29 Fe1 59.1(4) . . . . ?
C27 C23 C29 C30 -1.0(6) . . . . ?
C27 C28 C30 Fe1 -61.2(4) . . . . ?
C27 C28 C30 C29 -0.9(7) . . . . ?
C29 C23 C27 Fe1 -59.6(3) . . . . ?
C29 C23 C27 C28 0.4(6) . . . . ?
